data_7125851
loop_
_publ_author_name
'Wang, Sa-Sa'
'Yang, Wen-Bin'
'Yang, Mingxue'
'Wu, Xiao-Yuan'
'Wu, Weiming'
'Wang, Song-Xia'
'Lin, Lang'
'Lu, Can-Zhong'

_publ_section_title
;
 A bi-polyoxometallate-based host-guest metal-organic framework.
;
_journal_issue 16
_journal_name_full 'Chemical communications (Cambridge, England)'
_journal_page_first 2503
_journal_page_last 2506
_journal_paper_doi 10.1039/c9cc09008h
_journal_volume 56
_journal_year 2020
_chemical_formula_moiety
'2(H2 Na Ni0.99 O41 P W11.01), C84 H138 N24 Ni24 O190 P4 S6 W36, 2(C12 H40 N8 Ni2), 4(C6 H24 N4 Ni O2), 4(C5.5 H19.5 N4 Ni)'
_chemical_formula_sum 'C154 H396 N72 Na2 Ni37.99 O280 P6 S6 W58.01'
_chemical_formula_weight 21056.44
_space_group_crystal_system monoclinic
_space_group_IT_number 12
_space_group_name_Hall '-C 2y'
_space_group_name_H-M_alt 'C 1 2/m 1'
_atom_sites_solution_hydrogens mixed
_audit_creation_date 2019-09-11
_audit_creation_method
;
Olex2 1.2
(compiled 2018.05.29 svn.r3508 for OlexSys, GUI svn.r5506)
;
_audit_update_record
;
2019-09-11 deposited with the CCDC.	2020-01-22 downloaded from the CCDC.
;
_cell_angle_alpha 90
_cell_angle_beta 106.026(4)
_cell_angle_gamma 90
_cell_formula_units_Z 2
_cell_length_a 23.311(3)
_cell_length_b 39.040(4)
_cell_length_c 27.663(5)
_cell_measurement_reflns_used 9351
_cell_measurement_temperature 200(2)
_cell_measurement_theta_max 26.00
_cell_measurement_theta_min 2.29
_cell_volume 24197(6)
_computing_molecular_graphics 'Olex2 (Dolomanov et al., 2009)'
_computing_publication_material 'Olex2 (Dolomanov et al., 2009)'
_computing_structure_refinement 'ShelXL (Sheldrick, 2015)'
_computing_structure_solution 'ShelXT (Sheldrick, 2015)'
_diffrn_ambient_temperature 200.15
_diffrn_detector_area_resol_mean 7.9
_diffrn_detector_type 'CCD area detector'
_diffrn_measured_fraction_theta_full 0.998
_diffrn_measured_fraction_theta_max 0.998
_diffrn_measurement_device 'three-circle diffractometer'
_diffrn_measurement_device_type 'Bruker APEX-II CCD'
_diffrn_measurement_method '\f and \w scans'
_diffrn_radiation_type MoK\a
_diffrn_radiation_wavelength 0.71073
_diffrn_reflns_av_R_equivalents 0.0871
_diffrn_reflns_av_unetI/netI 0.0457
_diffrn_reflns_Laue_measured_fraction_full 0.998
_diffrn_reflns_Laue_measured_fraction_max 0.998
_diffrn_reflns_limit_h_max 28
_diffrn_reflns_limit_h_min -24
_diffrn_reflns_limit_k_max 47
_diffrn_reflns_limit_k_min -47
_diffrn_reflns_limit_l_max 33
_diffrn_reflns_limit_l_min -33
_diffrn_reflns_number 177017
_diffrn_reflns_point_group_measured_fraction_full 0.998
_diffrn_reflns_point_group_measured_fraction_max 0.998
_diffrn_reflns_theta_full 25.242
_diffrn_reflns_theta_max 25.500
_diffrn_reflns_theta_min 2.223
_diffrn_source 'microfocus sealed X-ray tube'
_diffrn_standards_number 0
_exptl_absorpt_coefficient_mu 15.302
_exptl_absorpt_correction_T_max 0.768
_exptl_absorpt_correction_T_min 0.426
_exptl_absorpt_correction_type multi-scan
_exptl_absorpt_process_details 'SADABS; Bruker, 2000'
_exptl_crystal_colour green
_exptl_crystal_colour_primary green
_exptl_crystal_density_diffrn 2.890
_exptl_crystal_density_method 'not measured'
_exptl_crystal_description block
_exptl_crystal_F_000 19250
_exptl_crystal_size_max 0.085
_exptl_crystal_size_mid 0.066
_exptl_crystal_size_min 0.027
_refine_diff_density_max 4.560
_refine_diff_density_min -3.654
_refine_diff_density_rms 0.273
_refine_ls_extinction_method none
_refine_ls_goodness_of_fit_ref 1.141
_refine_ls_hydrogen_treatment constr
_refine_ls_matrix_type full
_refine_ls_number_parameters 1494
_refine_ls_number_reflns 22879
_refine_ls_number_restraints 570
_refine_ls_restrained_S_all 1.145
_refine_ls_R_factor_all 0.0721
_refine_ls_R_factor_gt 0.0422
_refine_ls_shift/su_max 0.003
_refine_ls_shift/su_mean 0.000
_refine_ls_structure_factor_coef Fsqd
_refine_ls_weighting_details 'w=1/[\s^2^(Fo^2^)+(0.0404P)^2^+805.4865P] where P=(Fo^2^+2Fc^2^)/3'
_refine_ls_weighting_scheme calc
_refine_ls_wR_factor_gt 0.0947
_refine_ls_wR_factor_ref 0.1196
_reflns_Friedel_coverage 0.000
_reflns_number_gt 16904
_reflns_number_total 22879
_reflns_threshold_expression 'I > 2\s(I)'
_cod_data_source_file c9cc09008h2.cif
_cod_data_source_block wss0412_0m-15a
_cod_depositor_comments 'Adding full bibliography for 7125851--7125854.cif.'
_cod_database_code 7125851
_shelx_shelxl_version_number 2017/1
_shelx_space_group_comment
;
The symmetry employed for this shelxl refinement is uniquely defined
by the following loop, which should always be used as a source of
symmetry information in preference to the above space-group names.
They are only intended as comments.
;
_olex2_refinement_description
;
1. Fixed Uiso
 At 1.2 times of:
  All C(H) groups, All C(H,H) groups, All N(H,H) groups
 At 1.5 times of:
  All C(H,H,H) groups, All O(H,H) groups
2. Restrained distances
 N8-N75
 2.8 with sigma of 0.02
 Ni7-C48_$1
 2.8 with sigma of 0.02
 Ni7-C49_$1
 2.8 with sigma of 0.02
 Ni7-C46_$1
 2.8 with sigma of 0.02
 Ni7-C45_$1
 2.8 with sigma of 0.02
 N74-N7
 2.8 with sigma of 0.02
 N74-C46 = C45-C46 = N7-C45 = N75-C48 = C49-C48 = N8-C49
 1.48 with sigma of 0.01
 Ni7-N7_$1 = Ni7-N74_$1 = Ni7-N75_$1 = Ni7-N8_$1
 2 with sigma of 0.02
 C36-C35 = N17-C35 = N18-C36
 1.48 with sigma of 0.02
 N19-C39 = C39-C38 = N20-C38
 1.48 with sigma of 0.02
 Ni10-N19_$1 = Ni10-N20_$1 = Ni10-N18_$1 = Ni10-N17_$1
 1.85 with sigma of 0.02
 Ni10-C39_$1 = Ni10-C35_$1
 2.8 with sigma of 0.02
 N17-N18
 2.8 with sigma of 0.02
 N20-N19
 2.8 with sigma of 0.02
 N19-C39 = C39-C38 = N20-C38 = N18-C36 = N17-C35 = C36-C35
 1.48 with sigma of 0.02
 Ni10-C36_$1
 2.8 with sigma of 0.02
 Ni10-C38_$1
 2.8 with sigma of 0.02
 N15-C29 = C30-C29 = N16-C30 = C31-C30
 1.5 with sigma of 0.01
 C34-C33 = C33-C32 = N13-C32 = N14-C33
 1.5 with sigma of 0.01
 C49-C50 = C46-C47
 1.48 with sigma of 0.01
 C48-C50 = C45-C47
 2.5 with sigma of 0.02
 C45-C47 = C47-N74
 2.6 with sigma of 0.02
 C37-C35 = C40-C39
 1.48 with sigma of 0.01
 C40-N19
 2.5 with sigma of 0.02
 C38-C40
 2.5 with sigma of 0.02
 N17-C37
 2.5 with sigma of 0.02
 C37-C36
 2.5 with sigma of 0.02
 C36-C37 = C37-N17
 2.6 with sigma of 0.02
 Na1-O25A = Na1-O25
 1.9 with sigma of 0.01
3. Restrained planarity
 Ni7, N7_$1, N8_$1, N74_$1, N75_$1
 with sigma of 0.01
 Ni10, N17_$1, N18_$1, N19_$1, N20_$1
 with sigma of 0.01
4. Uiso/Uaniso restraints and constraints
N7 \\sim N8 \\sim N74 \\sim N75 \\sim C50 \\sim C47 \\sim C46 \\sim C45 \\sim
C48 \\sim C49: within 2A with sigma of 0.01 and sigma for terminal atoms of 0.02
N19 \\sim N20 \\sim C38 \\sim C39 \\sim C40: within 2A with sigma of 0.01 and
sigma for terminal atoms of 0.02
N5 \\sim N6 \\sim C23 \\sim C24 \\sim C25: within 2A with sigma of 0.01 and
sigma for terminal atoms of 0.02
Ni2A \\sim W2: within 2A with sigma of 0.01 and sigma for terminal atoms of 0.02
Uanis(N74) \\sim Ueq, Uanis(N7) \\sim Ueq, Uanis(C46) \\sim Ueq, Uanis(C45)
\\sim Ueq, Uanis(C47) \\sim Ueq, Uanis(N75) \\sim Ueq, Uanis(N8) \\sim Ueq,
Uanis(C48) \\sim Ueq, Uanis(C49) \\sim Ueq, Uanis(C50) \\sim Ueq: with sigma of
0.01 and sigma for terminal atoms of 0.02
Uanis(C39) \\sim Ueq, Uanis(C38) \\sim Ueq, Uanis(N19) \\sim Ueq, Uanis(N20)
\\sim Ueq, Uanis(C40) \\sim Ueq: with sigma of 0.01 and sigma for terminal
atoms of 0.02
Uanis(N5) \\sim Ueq, Uanis(N6) \\sim Ueq, Uanis(C23) \\sim Ueq, Uanis(C24)
\\sim Ueq, Uanis(C25) \\sim Ueq: with sigma of 0.01 and sigma for terminal
atoms of 0.02
Uanis(O25A) \\sim Ueq, Uanis(O25) \\sim Ueq: with sigma of 0.005 and sigma for
terminal atoms of 0.01
Uanis(W2) \\sim Ueq, Uanis(Ni2A) \\sim Ueq: with sigma of 0.01 and sigma for
terminal atoms of 0.02
Uanis(N18) \\sim Ueq, Uanis(C36) \\sim Ueq, Uanis(C35) \\sim Ueq, Uanis(C37)
\\sim Ueq, Uanis(N17) \\sim Ueq: with sigma of 0.01 and sigma for terminal
atoms of 0.02
Uanis(N13) \\sim Ueq, Uanis(C32) \\sim Ueq, Uanis(C34) \\sim Ueq, Uanis(N14)
\\sim Ueq, Uanis(C33) \\sim Ueq, Uanis(N15) \\sim Ueq, Uanis(C29) \\sim Ueq,
Uanis(C30) \\sim Ueq, Uanis(C31) \\sim Ueq, Uanis(N16) \\sim Ueq: with sigma of
0.01 and sigma for terminal atoms of 0.02
Uanis(O25A) = Uanis(O25)
Uanis(Ni1A) = Uanis(W1)
Uanis(Ni2A) = Uanis(W2)
Uanis(Ni7) = Uanis(N8) = Uanis(N7) = Uanis(N74) = Uanis(N75)
5. Rigid body (RIGU) restrains
 N7, N8, N74, N75, C50, C47, C46, C45, C48, C49
 with sigma for 1-2 distances of 0.01 and sigma for 1-3 distances of 0.01
 N19, N20, C38, C39, C40
 with sigma for 1-2 distances of 0.01 and sigma for 1-3 distances of 0.01
 N5, N6, C23, C24, C25
 with sigma for 1-2 distances of 0.01 and sigma for 1-3 distances of 0.01
 W2
 with sigma for 1-2 distances of 0.01 and sigma for 1-3 distances of 0.01
 N17, C35, C37, C36, N18
 with sigma for 1-2 distances of 0.01 and sigma for 1-3 distances of 0.01
 C34, C33, C32, N13, N14, N15, C29, C30, C31, N16
 with sigma for 1-2 distances of 0.01 and sigma for 1-3 distances of 0.01
6. Others
 Sof(O25A)=Sof(H25F)=Sof(H25G)=0.5*(1-FVAR(2))
 Sof(O25)=Sof(H25D)=Sof(H25E)=0.5*FVAR(2)
 Sof(Ni2A)=1-FVAR(2)
 Sof(W2)=FVAR(2)
 Sof(Ni1A)=0.5*(1-FVAR(4))
 Sof(W1)=0.5*FVAR(4)
 Fixed Sof: N7(0.5) H7A(0.5) H7B(0.5) N8(0.5) H8A(0.5) H8B(0.5) N74(0.5)
 H74A(0.5) H74B(0.5) N75(0.5) H75A(0.5) H75B(0.5) C50(0.5) H50A(0.5) H50B(0.5)
 H50C(0.5) C47(0.5) H47A(0.5) H47B(0.5) H47C(0.5) C46(0.5) H46(0.5) C45(0.5)
 H45A(0.5) H45B(0.5) C48(0.5) H48A(0.5) H48B(0.5) C49(0.5) H49(0.5) C33(0.5)
 H33(0.5) N17(0.5) H17C(0.5) H17D(0.5) N18(0.5) H18A(0.5) H18B(0.5) N19(0.5)
 H19D(0.5) H19E(0.5) N20(0.5) H20C(0.5) H20D(0.5) C35(0.5) H35(0.5) C36(0.5)
 H36A(0.5) H36B(0.5) C37(0.5) H37A(0.5) H37B(0.5) H37C(0.5) C38(0.5) H38A(0.5)
 H38B(0.5) C39(0.5) H39(0.5) C40(0.5) H40A(0.5) H40B(0.5) H40C(0.5)
 Fixed U11: C48(0.206372)
 Fixed U12: C48(-0.000134)
 Fixed U13: C48(0.00134)
 Fixed U22: C48(0.20968)
 Fixed U23: C48(-0.0008)
 Fixed U33: C48(0.20843)
7.a Riding coordinates:
 O25(H25D,H25E), C25(H25A,H25B,H25C), O76(H76A,H76B), O77(H77A,H77B),
 O25A(H25F,H25G)
7.b Ternary CH refined with riding coordinates:
 C15(H15), C18(H18), C24(H24), C46(H46), C49(H49), C21(H21), C27(H27),
 C30(H30), C33(H33), C35(H35), C39(H39)
7.c Secondary CH2 refined with riding coordinates:
 N1(H1A,H1B), N2(H2A,H2B), N3(H3A,H3B), N4(H4A,H4B), N5(H5A,H5B), N6(H6A,H6B),
 C14(H14A,H14B), C17(H17A,H17B), C23(H23A,H23B), N7(H7A,H7B), N8(H8A,H8B),
 N74(H74A,H74B), N75(H75A,H75B), C45(H45A,H45B), C48(H48A,H48B), N9(H9A,H9B),
 N10(H10A,H10B), N11(H11A,H11B), N12(H12A,H12B), C20(H20A,H20B), C26(H26A,H26B),
  N13(H13A,H13B), N14(H14C,H14D), N15(H15A,H15B), N16(H16D,H16E), C29(H29A,
 H29B), C32(H32A,H32B), N17(H17C,H17D), N18(H18A,H18B), N19(H19D,H19E),
 N20(H20C,H20D), C36(H36A,H36B), C38(H38A,H38B)
7.d Me refined with riding coordinates:
 C16(H16A,H16B,H16C), C19(H19A,H19B,H19C), C50(H50A,H50B,H50C), C47(H47A,H47B,
 H47C), C22(H22A,H22B,H22C), C28(H28A,H28B,H28C), C31(H31A,H31B,H31C), C34(H34A,
 H34B,H34C), C37(H37A,H37B,H37C), C40(H40A,H40B,H40C)
7.e Aromatic/amide H refined with riding coordinates:
 C3(H3), C5(H5), C7(H7), C10(H10), C12(H12)
;
_olex2_submission_special_instructions 'No special instructions were received'

loop_
_space_group_symop_operation_xyz
'x, y, z'
'-x, y, -z'
'x+1/2, y+1/2, z'
'-x+1/2, y+1/2, -z'
'-x, -y, -z'
'x, -y, z'
'-x+1/2, -y+1/2, -z'
'x+1/2, -y+1/2, z'

loop_
_atom_site_label
_atom_site_type_symbol
_atom_site_fract_x
_atom_site_fract_y
_atom_site_fract_z
_atom_site_U_iso_or_equiv
_atom_site_adp_type
_atom_site_occupancy
_atom_site_site_symmetry_order
_atom_site_calc_flag
_atom_site_refinement_flags_posn
_atom_site_refinement_flags_adp
_atom_site_refinement_flags_occupancy
_atom_site_disorder_assembly
_atom_site_disorder_group
W1 W 0.95581(11) 1.000000 0.89247(9) 0.0580(7) Uani 0.756(7) 2 d S T P A 1
W2 W 0.89401(8) 0.95638(5) 0.96213(7) 0.0589(7) Uani 0.626(6) 1 d . U . A 1
W3 W 0.79596(3) 0.90945(2) 0.85511(2) 0.03970(15) Uani 1 1 d . . . . .
W4 W 0.86322(3) 0.95319(2) 0.77809(3) 0.04420(16) Uani 1 1 d . . . . .
W5 W 0.71020(3) 0.95246(2) 0.75219(2) 0.03224(13) Uani 1 1 d . . . . .
W6 W 0.63790(4) 1.000000 0.83517(3) 0.03461(19) Uani 1 2 d S T P . .
W7 W 0.72562(3) 0.95614(2) 0.93761(2) 0.04389(16) Uani 1 1 d . . . . .
P1 P 0.7973(2) 1.000000 0.85844(18) 0.0262(10) Uani 1 2 d S T P . .
Na1 Na 1.0965(6) 1.000000 0.8636(4) 0.080(4) Uani 1 2 d DS T P . .
O1 O 0.8565(6) 1.000000 0.8996(5) 0.043(3) Uani 1 2 d S T P A .
O2 O 0.9577(5) 0.9655(3) 0.9363(5) 0.075(4) Uani 1 1 d . . . . .
O3 O 0.9033(9) 1.000000 0.9991(7) 0.088(7) Uani 1 2 d S T P . .
O4 O 0.8563(5) 0.9248(2) 0.9075(4) 0.047(3) Uani 1 1 d . . . . .
O5 O 0.7932(4) 0.9682(2) 0.8261(3) 0.032(2) Uani 1 1 d . . . . .
O6 O 0.9196(5) 0.9664(3) 0.8351(5) 0.063(3) Uani 1 1 d . . . . .
O7 O 0.8553(6) 1.000000 0.7573(6) 0.049(4) Uani 1 2 d S T P . .
O8 O 0.8471(5) 0.9117(2) 0.8112(4) 0.044(2) Uani 1 1 d . . . . .
O9 O 0.7831(4) 0.9469(2) 0.7341(4) 0.037(2) Uani 1 1 d . . . . .
O10 O 0.7310(4) 0.9131(2) 0.7932(4) 0.037(2) Uani 1 1 d . . . . .
O11 O 0.7127(6) 1.000000 0.7358(5) 0.035(3) Uani 1 2 d S T P . .
O12 O 0.6623(4) 0.9671(2) 0.7940(4) 0.035(2) Uani 1 1 d . . . . .
O13 O 0.6512(5) 0.9657(2) 0.8878(4) 0.049(3) Uani 1 1 d . . . . .
O14 O 0.8065(6) 0.9579(3) 0.9684(4) 0.062(3) Uani 1 1 d . . . . .
O15 O 0.7396(5) 0.9249(2) 0.8889(4) 0.042(2) Uani 1 1 d . . . . .
O16 O 0.7456(6) 1.000000 0.8827(5) 0.034(3) Uani 1 2 d S T P A .
O17 O 0.7148(8) 1.000000 0.9653(6) 0.055(4) Uani 1 2 d S T P A .
O18 O 0.7004(6) 0.9295(3) 0.9763(4) 0.062(3) Uani 1 1 d . . . . .
O19 O 0.5617(7) 1.000000 0.8115(6) 0.053(4) Uani 1 2 d S T P . .
O20 O 0.6593(5) 0.9367(2) 0.7008(4) 0.046(3) Uani 1 1 d . . . . .
O21 O 0.9041(5) 0.9361(3) 0.7418(5) 0.062(3) Uani 1 1 d . . . . .
O22 O 0.7944(5) 0.8661(2) 0.8641(4) 0.048(3) Uani 1 1 d . . . . .
O23 O 0.9238(7) 0.9279(4) 1.0127(6) 0.094(5) Uani 1 1 d . . . . .
O24 O 1.0318(9) 1.000000 0.8885(9) 0.099(7) Uani 1 2 d S T P A .
O25 O 1.126(3) 1.0411(11) 0.898(3) 0.109(16) Uani 0.23(2) 1 d D U . B -1
H25D H 1.166663 1.039068 0.902769 0.163 Uiso 0.23(2) 1 d R . . B -1
H25E H 1.128213 1.039408 0.930889 0.163 Uiso 0.23(2) 1 d R . . B -1
W8 W 0.86031(2) 0.63194(2) 0.79118(2) 0.02800(12) Uani 1 1 d . . . . .
W9 W 0.87226(2) 0.72464(2) 0.77300(2) 0.02718(12) Uani 1 1 d . . . . .
W10 W 0.74915(2) 0.77610(2) 0.74636(2) 0.02649(12) Uani 1 1 d . . . . .
W11 W 0.80535(2) 0.74312(2) 0.86596(2) 0.03030(13) Uani 1 1 d . . . . .
W12 W 0.79463(2) 0.64951(2) 0.88664(2) 0.03154(13) Uani 1 1 d . . . . .
W13 W 0.72392(2) 0.59783(2) 0.78652(2) 0.02984(13) Uani 1 1 d . . . . .
W14 W 0.58998(2) 0.65228(2) 0.75758(2) 0.02837(12) Uani 1 1 d . . . . .
W15 W 0.65826(2) 0.70364(2) 0.85898(2) 0.02939(12) Uani 1 1 d . . . . .
W16 W 0.60219(2) 0.73883(2) 0.74031(2) 0.02526(12) Uani 1 1 d . . . . .
Ni1 Ni 0.63500(7) 0.68035(4) 0.65175(6) 0.0254(3) Uani 1 1 d . . . . .
Ni2 Ni 0.62804(7) 0.60115(4) 0.66122(7) 0.0316(4) Uani 1 1 d . . . . .
Ni3 Ni 0.74682(7) 0.63261(4) 0.67398(6) 0.0246(3) Uani 1 1 d . . . . .
Ni4 Ni 0.86591(7) 0.66896(4) 0.67111(6) 0.0260(3) Uani 1 1 d . . . . .
Ni5 Ni 0.75927(7) 0.71177(4) 0.65817(6) 0.0248(3) Uani 1 1 d . . . . .
Ni6 Ni 0.64107(7) 0.75399(4) 0.62721(6) 0.0269(4) Uani 1 1 d . . . . .
S1 S 0.82250(16) 0.84618(9) 0.50274(14) 0.0391(8) Uani 1 1 d . . . . .
S2 S 0.8687(3) 0.500000 0.5445(2) 0.0451(13) Uani 1 2 d S T P . .
P2 P 0.73223(13) 0.68635(7) 0.76324(11) 0.0183(6) Uani 1 1 d . . . . .
O26 O 0.8832(4) 0.6790(2) 0.7991(3) 0.031(2) Uani 1 1 d . . . . .
O27 O 0.7722(3) 0.71838(19) 0.7802(3) 0.0236(18) Uani 1 1 d . . . . .
O28 O 0.8320(4) 0.7685(2) 0.7530(3) 0.029(2) Uani 1 1 d . . . . .
O29 O 0.7777(4) 0.7793(2) 0.8216(4) 0.035(2) Uani 1 1 d . . . . .
O30 O 0.8733(4) 0.7393(2) 0.8415(4) 0.033(2) Uani 1 1 d . . . . .
O31 O 0.8187(4) 0.6956(2) 0.8855(3) 0.031(2) Uani 1 1 d . . . . .
O32 O 0.8594(4) 0.6353(2) 0.8635(4) 0.035(2) Uani 1 1 d . . . . .
O33 O 0.7527(4) 0.6092(2) 0.8589(3) 0.033(2) Uani 1 1 d . . . . .
O34 O 0.7633(4) 0.65518(19) 0.7932(3) 0.0253(19) Uani 1 1 d . . . . .
O35 O 0.6728(4) 0.69218(19) 0.7753(3) 0.0237(18) Uani 1 1 d . . . . .
O36 O 0.6510(4) 0.6200(2) 0.7879(3) 0.031(2) Uani 1 1 d . . . . .
O37 O 0.6026(4) 0.6703(2) 0.8278(4) 0.035(2) Uani 1 1 d . . . . .
O38 O 0.7167(4) 0.6689(2) 0.8804(3) 0.034(2) Uani 1 1 d . . . . .
O39 O 0.7253(4) 0.7341(2) 0.8667(3) 0.033(2) Uani 1 1 d . . . . .
O40 O 0.6129(4) 0.7372(2) 0.8134(3) 0.030(2) Uani 1 1 d . . . . .
O41 O 0.6723(4) 0.7668(2) 0.7563(3) 0.029(2) Uani 1 1 d . . . . .
O42 O 0.5562(4) 0.6973(2) 0.7399(3) 0.0261(19) Uani 1 1 d . . . . .
O43 O 0.6174(3) 0.7254(2) 0.6824(3) 0.0261(19) Uani 1 1 d . . . . .
O44 O 0.6031(4) 0.6473(2) 0.6963(3) 0.029(2) Uani 1 1 d . . . . .
O45 O 0.7077(4) 0.6059(2) 0.7201(3) 0.0281(19) Uani 1 1 d . . . . .
O46 O 0.8325(4) 0.6360(2) 0.7240(3) 0.0274(19) Uani 1 1 d . . . . .
O47 O 0.8392(4) 0.70834(19) 0.7105(3) 0.0276(19) Uani 1 1 d . . . . .
O48 O 0.7285(4) 0.7560(2) 0.6855(3) 0.028(2) Uani 1 1 d . . . . .
O49 O 0.6769(4) 0.7103(2) 0.6126(3) 0.0282(19) Uani 1 1 d . . . . .
O50 O 0.7800(4) 0.6660(2) 0.6347(3) 0.0258(19) Uani 1 1 d . . . . .
O51 O 0.7219(3) 0.68007(19) 0.7069(3) 0.0240(18) Uani 1 1 d . . . . .
O52 O 0.7971(4) 0.7386(2) 0.6128(3) 0.029(2) Uani 1 1 d . . . . .
O53 O 0.8789(4) 0.7060(2) 0.6219(3) 0.030(2) Uani 1 1 d . . . . .
O54 O 0.8583(5) 0.8655(3) 0.4776(5) 0.064(3) Uani 1 1 d . . . . .
O55 O 0.8009(8) 0.8641(4) 0.5380(5) 0.098(6) Uani 1 1 d . . . . .
O56 O 0.7744(6) 0.8276(4) 0.4659(5) 0.078(4) Uani 1 1 d . . . . .
O57 O 1.0566(4) 0.7592(2) 0.5816(3) 0.031(2) Uani 1 1 d . . . . .
O58 O 1.0546(4) 0.8158(2) 0.5989(4) 0.033(2) Uani 1 1 d . . . . .
O59 O 0.6636(4) 0.63749(19) 0.6283(3) 0.0248(18) Uani 1 1 d . . . . .
O60 O 0.7616(4) 0.5885(2) 0.6419(4) 0.033(2) Uani 1 1 d . . . . .
O61 O 0.6722(4) 0.5637(2) 0.6331(4) 0.036(2) Uani 1 1 d . . . . .
O62 O 0.8367(9) 0.500000 0.4941(7) 0.091(7) Uani 1 2 d S T P . .
O63 O 0.9041(6) 0.5304(4) 0.5596(6) 0.083(4) Uani 1 1 d . . . . .
O64 O 0.5483(4) 0.7691(2) 0.7219(4) 0.037(2) Uani 1 1 d . . . . .
O65 O 0.6366(4) 0.7128(2) 0.9113(4) 0.039(2) Uani 1 1 d . . . . .
O66 O 0.5266(4) 0.6287(2) 0.7526(4) 0.034(2) Uani 1 1 d . . . . .
O67 O 0.8085(4) 0.5936(2) 0.7922(4) 0.032(2) Uani 1 1 d . . . . .
O68 O 0.7053(4) 0.5556(2) 0.7909(4) 0.039(2) Uani 1 1 d . . . . .
O69 O 0.8191(4) 0.6394(3) 0.9497(4) 0.042(2) Uani 1 1 d . . . . .
O70 O 0.8335(4) 0.7642(3) 0.9218(4) 0.040(2) Uani 1 1 d . . . . .
O71 O 0.7425(4) 0.8187(2) 0.7322(4) 0.037(2) Uani 1 1 d . . . . .
O72 O 0.9437(4) 0.7347(2) 0.7733(4) 0.033(2) Uani 1 1 d . . . . .
O73 O 0.9277(4) 0.6121(2) 0.7997(4) 0.037(2) Uani 1 1 d . . . . .
N1 N 0.6753(6) 0.7810(3) 0.5774(5) 0.042(3) Uani 1 1 d . . . . .
H1A H 0.711470 0.772360 0.577051 0.050 Uiso 1 1 calc R . . . .
H1B H 0.650227 0.779588 0.545733 0.050 Uiso 1 1 calc R . . . .
N2 N 0.6140(5) 0.8024(3) 0.6433(5) 0.034(3) Uani 1 1 d . . . . .
H2A H 0.573843 0.802471 0.638845 0.041 Uiso 1 1 calc R . . . .
H2B H 0.632163 0.807753 0.675941 0.041 Uiso 1 1 calc R . . . .
N3 N 0.9551(5) 0.6702(3) 0.7098(4) 0.033(3) Uani 1 1 d . . . . .
H3A H 0.969011 0.692063 0.713002 0.040 Uiso 1 1 calc R . . . .
H3B H 0.961119 0.660944 0.741031 0.040 Uiso 1 1 calc R . . . .
N4 N 0.8883(5) 0.6260(3) 0.6373(4) 0.035(3) Uani 1 1 d . . . . .
H4A H 0.862904 0.608585 0.638689 0.042 Uiso 1 1 calc R . . . .
H4B H 0.885492 0.630469 0.604462 0.042 Uiso 1 1 calc R . . . .
N5 N 0.5849(6) 0.5661(3) 0.6950(6) 0.056(3) Uani 1 1 d . U . . .
H5A H 0.607297 0.546811 0.703010 0.067 Uiso 1 1 calc R . . . .
H5B H 0.579638 0.575158 0.723811 0.067 Uiso 1 1 calc R . . . .
N6 N 0.5484(6) 0.6023(4) 0.6068(6) 0.064(4) Uani 1 1 d . U . . .
H6A H 0.538589 0.624235 0.596901 0.077 Uiso 1 1 calc R . . . .
H6B H 0.550996 0.589960 0.579580 0.077 Uiso 1 1 calc R . . . .
C1 C 0.8483(6) 0.7324(3) 0.6069(5) 0.030(3) Uani 1 1 d . . . . .
C2 C 0.8749(6) 0.7598(3) 0.5819(5) 0.031(3) Uani 1 1 d . . . . .
C3 C 0.8408(6) 0.7869(4) 0.5556(5) 0.038(3) Uani 1 1 d . . . . .
H3 H 0.798872 0.787370 0.550867 0.045 Uiso 1 1 calc R . . . .
C4 C 0.8684(6) 0.8130(3) 0.5367(5) 0.030(3) Uani 1 1 d . . . . .
C5 C 0.9293(6) 0.8138(3) 0.5446(5) 0.031(3) Uani 1 1 d . . . . .
H5 H 0.947633 0.832358 0.532198 0.038 Uiso 1 1 calc R . . . .
C6 C 0.9637(5) 0.7872(3) 0.5709(5) 0.027(3) Uani 1 1 d . . . . .
C7 C 0.9366(5) 0.7601(3) 0.5894(5) 0.026(3) Uani 1 1 d . . . . .
H7 H 0.960227 0.741837 0.607064 0.031 Uiso 1 1 calc R . . . .
C8 C 1.0308(5) 0.7879(3) 0.5847(5) 0.030(3) Uani 1 1 d . . . . .
C9 C 0.7248(6) 0.5640(3) 0.6312(5) 0.032(3) Uani 1 1 d . . . . .
C10 C 0.7252(7) 0.500000 0.6258(7) 0.025(4) Uani 1 2 d S T P . .
H10 H 0.692657 0.499999 0.640279 0.030 Uiso 1 2 calc RS T P . .
C11 C 0.7480(5) 0.5310(3) 0.6157(5) 0.029(3) Uani 1 1 d . . . . .
C12 C 0.7940(6) 0.5310(3) 0.5921(5) 0.031(3) Uani 1 1 d . . . . .
H12 H 0.811314 0.551939 0.585417 0.037 Uiso 1 1 calc R . . . .
C13 C 0.8136(8) 0.500000 0.5787(8) 0.034(5) Uani 1 2 d S T P . .
C14 C 0.6813(10) 0.8168(4) 0.5949(9) 0.078(7) Uani 1 1 d . . . . .
H14A H 0.717477 0.819157 0.623626 0.093 Uiso 1 1 calc R . . . .
H14B H 0.686007 0.831921 0.567520 0.093 Uiso 1 1 calc R . . . .
C15 C 0.6296(9) 0.8275(4) 0.6104(7) 0.056(5) Uani 1 1 d . . . . .
H15 H 0.595781 0.826881 0.578895 0.067 Uiso 1 1 calc R . . . .
C16 C 0.6311(9) 0.8638(4) 0.6285(8) 0.065(5) Uani 1 1 d . . . . .
H16A H 0.594501 0.868773 0.638094 0.098 Uiso 1 1 calc R . . . .
H16B H 0.665762 0.867015 0.657733 0.098 Uiso 1 1 calc R . . . .
H16C H 0.634093 0.879463 0.601578 0.098 Uiso 1 1 calc R . . . .
C17 C 0.9857(6) 0.6493(3) 0.6790(6) 0.038(3) Uani 1 1 d . . . . .
H17A H 1.027313 0.644382 0.698571 0.046 Uiso 1 1 calc R . . . .
H17B H 0.986730 0.662067 0.648295 0.046 Uiso 1 1 calc R . . . .
C18 C 0.9514(7) 0.6162(4) 0.6648(7) 0.047(4) Uani 1 1 d . . . . .
H18 H 0.950137 0.604651 0.696786 0.057 Uiso 1 1 calc R . . . .
C19 C 0.9804(8) 0.5926(5) 0.6377(9) 0.080(7) Uani 1 1 d . . . . .
H19A H 1.020976 0.587656 0.658355 0.121 Uiso 1 1 calc R . . . .
H19B H 0.957488 0.571221 0.630755 0.121 Uiso 1 1 calc R . . . .
H19C H 0.982022 0.603081 0.605963 0.121 Uiso 1 1 calc R . . . .
C23 C 0.5267(9) 0.5578(5) 0.6600(9) 0.081(4) Uani 1 1 d . U . . .
H23A H 0.531519 0.538527 0.638179 0.097 Uiso 1 1 calc R . . . .
H23B H 0.498944 0.550383 0.679333 0.097 Uiso 1 1 calc R . . . .
C24 C 0.5013(10) 0.5869(6) 0.6288(10) 0.088(4) Uani 1 1 d . U . . .
H24 H 0.498456 0.604410 0.654456 0.106 Uiso 1 1 calc R . . . .
C25 C 0.4399(13) 0.5845(8) 0.5983(12) 0.140(8) Uani 1 1 d . U . . .
H25A H 0.414958 0.590093 0.619998 0.210 Uiso 1 1 d R . . . .
H25B H 0.433218 0.561383 0.585678 0.210 Uiso 1 1 d R . . . .
H25C H 0.429728 0.600723 0.568848 0.210 Uiso 1 1 d R . . . .
Ni7 Ni 0.8995(3) 0.500000 0.8499(2) 0.1288(17) Uani 1 2 d DS T P . .
N7 N 0.9362(10) 0.4688(6) 0.8091(9) 0.1288(17) Uani 0.5 1 d D U . C -1
H7A H 0.975454 0.473892 0.813828 0.155 Uiso 0.5 1 calc R . . C -1
H7B H 0.932969 0.446535 0.817666 0.155 Uiso 0.5 1 calc R . . C -1
N8 N 0.8630(10) 0.5311(6) 0.8907(9) 0.1288(17) Uani 0.5 1 d D U . C -1
H8A H 0.828424 0.540255 0.871093 0.155 Uiso 0.5 1 calc R . . C -1
H8B H 0.854665 0.519336 0.916318 0.155 Uiso 0.5 1 calc R . . C -1
N74 N 0.8438(12) 0.5172(9) 0.7839(8) 0.1288(17) Uani 0.5 1 d D U . C -1
H74A H 0.807760 0.506461 0.777466 0.155 Uiso 0.5 1 calc R . . C -1
H74B H 0.837917 0.540136 0.785381 0.155 Uiso 0.5 1 calc R . . C -1
N75 N 0.9630(15) 0.5371(9) 0.8555(15) 0.1288(17) Uani 0.5 1 d D U . C -1
H75A H 0.998565 0.527714 0.854988 0.155 Uiso 0.5 1 calc R . . C -1
H75B H 0.951581 0.552394 0.829760 0.155 Uiso 0.5 1 calc R . . C -1
C50 C 0.905(3) 0.5765(18) 0.9576(19) 0.176(11) Uani 0.5 1 d D U . C -1
H50A H 0.936833 0.593782 0.966012 0.264 Uiso 0.5 1 calc R . . C -1
H50B H 0.866308 0.587633 0.952566 0.264 Uiso 0.5 1 calc R . . C -1
H50C H 0.911240 0.559885 0.985131 0.264 Uiso 0.5 1 calc R . . C -1
C47 C 0.901(3) 0.5342(13) 0.718(2) 0.147(11) Uani 0.5 1 d D U . C -1
H47A H 0.917496 0.522146 0.693300 0.221 Uiso 0.5 1 calc R . . C -1
H47B H 0.871385 0.550872 0.700136 0.221 Uiso 0.5 1 calc R . . C -1
H47C H 0.933663 0.546103 0.742141 0.221 Uiso 0.5 1 calc R . . C -1
C46 C 0.8731(15) 0.5091(9) 0.7443(8) 0.139(5) Uani 0.5 1 d D U . C -1
H46 H 0.837466 0.502613 0.716343 0.166 Uiso 0.5 1 calc R . . C -1
C45 C 0.902(2) 0.4751(10) 0.7561(8) 0.137(5) Uani 0.5 1 d D U . C -1
H45A H 0.929026 0.471737 0.734657 0.165 Uiso 0.5 1 calc R . . C -1
H45B H 0.870295 0.457375 0.746467 0.165 Uiso 0.5 1 calc R . . C -1
C48 C 0.9675(18) 0.5539(13) 0.9044(19) 0.208 Uani 0.5 1 d D U . C -1
H48A H 0.987324 0.576410 0.905559 0.250 Uiso 0.5 1 calc R . . C -1
H48B H 0.991879 0.539565 0.932037 0.250 Uiso 0.5 1 calc R . . C -1
C49 C 0.9069(17) 0.5585(11) 0.911(2) 0.171(4) Uani 0.5 1 d D U . C -1
H49 H 0.891350 0.576929 0.885401 0.206 Uiso 0.5 1 calc R . . C -1
Ni8 Ni 0.64180(10) 0.82515(5) 0.90342(8) 0.0506(5) Uani 1 1 d . . . . .
O76 O 0.5712(6) 0.7915(3) 0.8673(6) 0.078(4) Uani 1 1 d . . . . .
H76A H 0.564132 0.781666 0.837974 0.117 Uiso 1 1 d R . . . .
H76B H 0.582242 0.770586 0.881454 0.117 Uiso 1 1 d R . . . .
O77 O 0.5999(7) 0.8265(3) 0.9632(6) 0.087(5) Uani 1 1 d . . . . .
H77A H 0.563171 0.829357 0.938030 0.131 Uiso 1 1 d R . . . .
H77B H 0.619451 0.840917 0.988030 0.131 Uiso 1 1 d R . . . .
N9 N 0.6704(6) 0.8241(3) 0.8378(5) 0.047(3) Uani 1 1 d . . . . .
H9A H 0.708559 0.831909 0.844542 0.057 Uiso 1 1 calc R . . . .
H9B H 0.669445 0.802223 0.826167 0.057 Uiso 1 1 calc R . . . .
N10 N 0.5926(6) 0.8675(3) 0.8679(5) 0.054(4) Uani 1 1 d . . . . .
H10A H 0.553237 0.861910 0.856719 0.065 Uiso 1 1 calc R . . . .
H10B H 0.596424 0.885105 0.890160 0.065 Uiso 1 1 calc R . . . .
N11 N 0.6954(7) 0.7848(3) 0.9425(5) 0.057(4) Uani 1 1 d . . . . .
H11A H 0.673070 0.770546 0.956021 0.069 Uiso 1 1 calc R . . . .
H11B H 0.710558 0.772454 0.920976 0.069 Uiso 1 1 calc R . . . .
N12 N 0.7134(6) 0.8551(3) 0.9442(5) 0.045(3) Uani 1 1 d . . . . .
H12A H 0.721774 0.871677 0.924046 0.054 Uiso 1 1 calc R . . . .
H12B H 0.703796 0.865391 0.970421 0.054 Uiso 1 1 calc R . . . .
C20 C 0.7453(8) 0.7997(4) 0.9834(6) 0.053(4) Uani 1 1 d . . . . .
H20A H 0.778724 0.783228 0.993385 0.064 Uiso 1 1 calc R . . . .
H20B H 0.731266 0.804927 1.013295 0.064 Uiso 1 1 calc R . . . .
C21 C 0.7658(8) 0.8325(4) 0.9630(6) 0.047(4) Uani 1 1 d . . . . .
H21 H 0.781158 0.826181 0.933851 0.056 Uiso 1 1 calc R . . . .
C22 C 0.8159(8) 0.8496(5) 1.0021(7) 0.064(5) Uani 1 1 d . . . . .
H22A H 0.849302 0.833572 1.013245 0.096 Uiso 1 1 calc R . . . .
H22B H 0.829174 0.869984 0.987578 0.096 Uiso 1 1 calc R . . . .
H22C H 0.801697 0.856316 1.030979 0.096 Uiso 1 1 calc R . . . .
C26 C 0.6306(8) 0.8459(4) 0.7995(6) 0.054(4) Uani 1 1 d . . . . .
H26A H 0.593459 0.833255 0.783245 0.065 Uiso 1 1 calc R . . . .
H26B H 0.650349 0.852017 0.773324 0.065 Uiso 1 1 calc R . . . .
C27 C 0.6153(8) 0.8785(4) 0.8240(7) 0.052(4) Uani 1 1 d . . . . .
H27 H 0.652912 0.891886 0.837463 0.062 Uiso 1 1 calc R . . . .
C28 C 0.5709(8) 0.9009(4) 0.7870(7) 0.064(5) Uani 1 1 d . . . . .
H28A H 0.587345 0.907357 0.759335 0.097 Uiso 1 1 calc R . . . .
H28B H 0.533559 0.888216 0.773641 0.097 Uiso 1 1 calc R . . . .
H28C H 0.562965 0.921579 0.804201 0.097 Uiso 1 1 calc R . . . .
Ni9 Ni 0.91901(8) 0.82536(4) 0.78400(7) 0.0343(4) Uani 1 1 d . . . . .
N13 N 0.9832(5) 0.7994(3) 0.8244(4) 0.038(3) Uani 1 1 d D U . . .
H13A H 0.976546 0.776815 0.816798 0.045 Uiso 1 1 calc R . . . .
H13B H 1.017446 0.805523 0.816990 0.045 Uiso 1 1 calc R . . . .
N14 N 0.9074(7) 0.8407(4) 0.8453(5) 0.060(4) Uani 1 1 d D U . . .
H14C H 0.922121 0.862336 0.851510 0.071 Uiso 1 1 calc R . . . .
H14D H 0.867521 0.841594 0.842208 0.071 Uiso 1 1 calc R . . . .
N15 N 0.9301(5) 0.8087(3) 0.7225(4) 0.042(3) Uani 1 1 d D U . . .
H15A H 0.969121 0.811155 0.723028 0.050 Uiso 1 1 calc R . . . .
H15B H 0.921077 0.785996 0.719400 0.050 Uiso 1 1 calc R . . . .
N16 N 0.8579(5) 0.8544(3) 0.7459(4) 0.042(3) Uani 1 1 d D U . . .
H16D H 0.821559 0.845939 0.746086 0.050 Uiso 1 1 calc R . . . .
H16E H 0.861718 0.875661 0.760054 0.050 Uiso 1 1 calc R . . . .
C29 C 0.8920(9) 0.8274(5) 0.6784(6) 0.080(6) Uani 1 1 d D U . . .
H29A H 0.917013 0.835495 0.657049 0.096 Uiso 1 1 calc R . . . .
H29B H 0.861696 0.811496 0.658125 0.096 Uiso 1 1 calc R . . . .
C30 C 0.8617(9) 0.8569(5) 0.6936(5) 0.091(6) Uani 1 1 d D U . . .
H30 H 0.895213 0.873734 0.699327 0.109 Uiso 1 1 calc R . . . .
C31 C 0.8154(7) 0.8773(4) 0.6576(6) 0.054(4) Uani 1 1 d D U . . .
H31A H 0.801320 0.895597 0.675725 0.081 Uiso 1 1 calc R . . . .
H31B H 0.832464 0.887355 0.632224 0.081 Uiso 1 1 calc R . . . .
H31C H 0.781872 0.862402 0.641133 0.081 Uiso 1 1 calc R . . . .
C32 C 0.9912(8) 0.8043(5) 0.8794(5) 0.071(5) Uani 1 1 d D U . . .
H32A H 1.000840 0.782067 0.896893 0.085 Uiso 1 1 calc R . . . .
H32B H 1.024927 0.820135 0.893105 0.085 Uiso 1 1 calc R . . . .
C33 C 0.9365(10) 0.8184(6) 0.8888(6) 0.049(7) Uani 0.5 1 d D U . . .
H33 H 0.909134 0.798464 0.886773 0.059 Uiso 0.5 1 calc R . . . .
C34 C 0.9420(12) 0.8344(7) 0.9385(7) 0.103(8) Uani 1 1 d D U . . .
H34A H 0.902767 0.842680 0.939897 0.155 Uiso 1 1 calc R . . . .
H34B H 0.956742 0.817368 0.965085 0.155 Uiso 1 1 calc R . . . .
H34C H 0.969953 0.853641 0.943425 0.155 Uiso 1 1 calc R . . . .
Ni10 Ni 0.82336(14) 0.500000 0.39190(12) 0.0536(8) Uani 1 2 d DS T P . .
N17 N 0.8878(8) 0.4680(5) 0.4002(9) 0.042(7) Uani 0.5 1 d D U . D -1
H17C H 0.895311 0.457456 0.430678 0.051 Uiso 0.5 1 calc R . . D -1
H17D H 0.878570 0.451701 0.375743 0.051 Uiso 0.5 1 calc R . . D -1
N18 N 0.8803(10) 0.5368(5) 0.4002(13) 0.095(15) Uani 0.5 1 d D U . D -1
H18A H 0.880256 0.545835 0.369861 0.114 Uiso 0.5 1 calc R . . D -1
H18B H 0.871595 0.553737 0.419687 0.114 Uiso 0.5 1 calc R . . D -1
N19 N 0.7583(8) 0.5313(6) 0.3835(9) 0.093(8) Uani 0.5 1 d D U . D -1
H19D H 0.762878 0.544046 0.411809 0.112 Uiso 0.5 1 calc R . . D -1
H19E H 0.756813 0.545633 0.357293 0.112 Uiso 0.5 1 calc R . . D -1
N20 N 0.7694(11) 0.4619(6) 0.3840(13) 0.098(8) Uani 0.5 1 d D U . D -1
H20C H 0.762283 0.452936 0.352515 0.118 Uiso 0.5 1 calc R . . D -1
H20D H 0.785363 0.445176 0.406701 0.118 Uiso 0.5 1 calc R . . D -1
C35 C 0.9418(7) 0.4884(6) 0.3966(9) 0.063(8) Uani 0.5 1 d D U . D -1
H35 H 0.977819 0.475322 0.415755 0.075 Uiso 0.5 1 calc R . . D -1
C36 C 0.9403(8) 0.5208(7) 0.4256(11) 0.069(9) Uani 0.5 1 d D U . D -1
H36A H 0.973320 0.536333 0.423855 0.083 Uiso 0.5 1 calc R . . D -1
H36B H 0.943748 0.515697 0.461342 0.083 Uiso 0.5 1 calc R . . D -1
C37 C 0.9479(13) 0.4932(8) 0.3448(9) 0.057(10) Uani 0.5 1 d D U . D -1
H37A H 0.948451 0.470769 0.329007 0.086 Uiso 0.5 1 calc R . . D -1
H37B H 0.914050 0.506590 0.324854 0.086 Uiso 0.5 1 calc R . . D -1
H37C H 0.985168 0.505356 0.346487 0.086 Uiso 0.5 1 calc R . . D -1
C38 C 0.7125(10) 0.4751(8) 0.3926(18) 0.102(7) Uani 0.5 1 d D U . D -1
H38A H 0.678752 0.460280 0.374898 0.122 Uiso 0.5 1 calc R . . D -1
H38B H 0.715445 0.474583 0.428968 0.122 Uiso 0.5 1 calc R . . D -1
C39 C 0.7020(8) 0.5107(7) 0.3734(14) 0.102(7) Uani 0.5 1 d D U . D -1
H39 H 0.689737 0.507892 0.336017 0.123 Uiso 0.5 1 calc R . . D -1
C40 C 0.6508(12) 0.5285(10) 0.384(2) 0.112(10) Uani 0.5 1 d D U . D -1
H40A H 0.647585 0.551648 0.369775 0.168 Uiso 0.5 1 calc R . . D -1
H40B H 0.614075 0.515733 0.368390 0.168 Uiso 0.5 1 calc R . . D -1
H40C H 0.656748 0.529772 0.420265 0.168 Uiso 0.5 1 calc R . . D -1
O25A O 1.1631(16) 1.008(2) 0.9205(13) 0.109(16) Uani 0.27(2) 1 d D U . B -2
H25F H 1.156618 0.992731 0.944951 0.163 Uiso 0.27(2) 1 d R . . B -2
H25G H 1.159498 1.031911 0.927851 0.163 Uiso 0.27(2) 1 d R . . B -2
Ni2A Ni 0.8736(5) 0.9562(3) 0.9702(4) 0.0589(7) Uani 0.374(6) 1 d . U . A 2
Ni1A Ni 0.9476(13) 1.000000 0.8769(11) 0.0580(7) Uani 0.244(7) 2 d S T P A 2

loop_
_atom_site_aniso_label
_atom_site_aniso_U_11
_atom_site_aniso_U_22
_atom_site_aniso_U_33
_atom_site_aniso_U_23
_atom_site_aniso_U_13
_atom_site_aniso_U_12
W1 0.0324(10) 0.0469(8) 0.0807(19) 0.000 -0.0079(10) 0.000
W2 0.0597(12) 0.0526(7) 0.0490(10) 0.0004(6) -0.0108(7) 0.0014(8)
W3 0.0474(4) 0.0255(3) 0.0459(4) 0.0032(2) 0.0125(3) 0.0070(2)
W4 0.0408(3) 0.0356(3) 0.0591(4) -0.0027(3) 0.0186(3) 0.0045(3)
W5 0.0382(3) 0.0280(3) 0.0298(3) -0.0040(2) 0.0082(2) -0.0008(2)
W6 0.0386(4) 0.0292(4) 0.0398(5) 0.000 0.0172(4) 0.000
W7 0.0729(5) 0.0277(3) 0.0340(3) 0.0037(2) 0.0197(3) 0.0022(3)
P1 0.031(2) 0.018(2) 0.025(3) 0.000 0.001(2) 0.000
Na1 0.131(10) 0.053(6) 0.084(8) 0.000 0.075(8) 0.000
O1 0.039(8) 0.041(8) 0.040(9) 0.000 -0.006(7) 0.000
O2 0.049(7) 0.083(9) 0.075(10) 0.009(7) -0.013(7) 0.004(6)
O3 0.075(13) 0.103(16) 0.058(13) 0.000 -0.031(10) 0.000
O4 0.050(6) 0.040(6) 0.044(7) 0.001(5) -0.001(5) 0.013(5)
O5 0.035(5) 0.023(4) 0.033(5) -0.002(4) 0.001(4) 0.002(4)
O6 0.038(6) 0.049(7) 0.091(10) 0.006(6) 0.001(6) 0.009(5)
O7 0.037(8) 0.050(9) 0.066(11) 0.000 0.023(8) 0.000
O8 0.049(6) 0.032(5) 0.050(7) 0.000(5) 0.014(5) 0.013(4)
O9 0.052(6) 0.029(5) 0.036(6) 0.001(4) 0.020(5) 0.006(4)
O10 0.043(6) 0.026(5) 0.042(6) -0.003(4) 0.014(5) 0.003(4)
O11 0.040(8) 0.026(7) 0.037(8) 0.000 0.007(6) 0.000
O12 0.035(5) 0.033(5) 0.037(6) -0.002(4) 0.011(4) -0.008(4)
O13 0.057(7) 0.035(5) 0.071(8) -0.016(5) 0.047(6) -0.020(5)
O14 0.086(9) 0.044(6) 0.040(7) 0.008(5) -0.011(6) 0.007(6)
O15 0.057(7) 0.033(5) 0.039(6) 0.000(4) 0.018(5) -0.001(5)
O16 0.046(8) 0.026(6) 0.027(7) 0.000 0.008(6) 0.000
O17 0.093(13) 0.043(8) 0.034(9) 0.000 0.026(9) 0.000
O18 0.113(11) 0.040(6) 0.044(7) 0.010(5) 0.037(7) 0.000(6)
O19 0.042(9) 0.048(9) 0.076(12) 0.000 0.029(8) 0.000
O20 0.066(7) 0.042(6) 0.030(6) -0.008(5) 0.010(5) -0.004(5)
O21 0.055(7) 0.054(7) 0.085(9) -0.011(6) 0.034(7) 0.009(6)
O22 0.065(7) 0.028(5) 0.051(7) 0.008(5) 0.014(6) 0.007(5)
O23 0.107(12) 0.079(10) 0.074(10) 0.021(8) -0.010(9) 0.020(9)
O24 0.058(13) 0.115(18) 0.108(19) 0.000 -0.003(12) 0.000
O25 0.108(17) 0.108(18) 0.109(17) -0.005(7) 0.028(8) -0.007(7)
W8 0.0251(3) 0.0292(3) 0.0304(3) 0.0034(2) 0.0089(2) 0.0056(2)
W9 0.0209(2) 0.0280(3) 0.0338(3) -0.0035(2) 0.0095(2) -0.0021(2)
W10 0.0240(3) 0.0212(2) 0.0361(3) -0.0024(2) 0.0113(2) -0.00164(19)
W11 0.0273(3) 0.0323(3) 0.0317(3) -0.0064(2) 0.0090(2) -0.0003(2)
W12 0.0333(3) 0.0346(3) 0.0284(3) 0.0037(2) 0.0114(2) 0.0057(2)
W13 0.0323(3) 0.0233(3) 0.0372(3) 0.0047(2) 0.0151(2) 0.0015(2)
W14 0.0249(3) 0.0252(3) 0.0389(3) -0.0003(2) 0.0152(2) -0.0024(2)
W15 0.0291(3) 0.0309(3) 0.0320(3) -0.0007(2) 0.0149(2) 0.0015(2)
W16 0.0219(3) 0.0230(2) 0.0336(3) -0.0009(2) 0.0122(2) 0.00114(19)
Ni1 0.0222(8) 0.0236(8) 0.0311(9) -0.0018(7) 0.0082(7) 0.0006(6)
Ni2 0.0271(9) 0.0239(8) 0.0463(11) -0.0031(7) 0.0141(8) -0.0021(7)
Ni3 0.0221(8) 0.0209(7) 0.0320(9) -0.0010(7) 0.0093(7) -0.0004(6)
Ni4 0.0214(8) 0.0249(8) 0.0333(10) 0.0004(7) 0.0104(7) 0.0013(6)
Ni5 0.0203(8) 0.0242(8) 0.0312(9) 0.0016(7) 0.0092(7) 0.0016(6)
Ni6 0.0225(8) 0.0251(8) 0.0342(10) 0.0023(7) 0.0098(7) 0.0025(6)
S1 0.038(2) 0.042(2) 0.038(2) 0.0103(16) 0.0110(17) 0.0109(16)
S2 0.049(3) 0.046(3) 0.050(4) 0.000 0.029(3) 0.000
P2 0.0169(14) 0.0192(14) 0.0203(16) -0.0013(12) 0.0075(12) 0.0004(11)
O26 0.026(5) 0.033(5) 0.035(5) 0.005(4) 0.010(4) 0.006(4)
O27 0.018(4) 0.021(4) 0.033(5) -0.003(4) 0.010(4) -0.003(3)
O28 0.023(4) 0.029(5) 0.037(5) -0.007(4) 0.010(4) -0.005(4)
O29 0.022(5) 0.031(5) 0.054(6) -0.007(4) 0.015(4) 0.001(4)
O30 0.027(5) 0.030(5) 0.043(6) -0.005(4) 0.009(4) 0.001(4)
O31 0.028(5) 0.035(5) 0.030(5) 0.000(4) 0.006(4) -0.003(4)
O32 0.028(5) 0.039(5) 0.039(6) 0.005(4) 0.008(4) 0.005(4)
O33 0.037(5) 0.031(5) 0.035(6) 0.005(4) 0.017(4) 0.006(4)
O34 0.029(5) 0.020(4) 0.030(5) 0.001(4) 0.012(4) 0.003(3)
O35 0.027(4) 0.019(4) 0.029(5) 0.002(3) 0.013(4) 0.006(3)
O36 0.035(5) 0.026(4) 0.036(5) 0.002(4) 0.019(4) -0.001(4)
O37 0.027(5) 0.038(5) 0.047(6) -0.001(4) 0.020(4) -0.003(4)
O38 0.044(6) 0.033(5) 0.032(5) -0.002(4) 0.024(5) 0.001(4)
O39 0.038(5) 0.033(5) 0.031(5) 0.000(4) 0.013(4) 0.002(4)
O40 0.027(5) 0.030(5) 0.036(5) 0.002(4) 0.015(4) 0.005(4)
O41 0.026(5) 0.027(4) 0.036(5) -0.003(4) 0.015(4) 0.000(4)
O42 0.023(4) 0.027(4) 0.032(5) -0.004(4) 0.012(4) 0.001(3)
O43 0.018(4) 0.022(4) 0.037(5) 0.007(4) 0.005(4) 0.004(3)
O44 0.024(4) 0.025(4) 0.039(6) 0.000(4) 0.012(4) 0.001(4)
O45 0.025(4) 0.022(4) 0.039(5) -0.002(4) 0.011(4) 0.005(3)
O46 0.024(4) 0.026(4) 0.034(5) -0.002(4) 0.010(4) 0.000(3)
O47 0.026(5) 0.017(4) 0.039(5) 0.000(4) 0.008(4) 0.001(3)
O48 0.022(4) 0.022(4) 0.041(6) 0.001(4) 0.009(4) -0.002(3)
O49 0.023(4) 0.027(4) 0.035(5) -0.006(4) 0.009(4) 0.002(4)
O50 0.023(4) 0.023(4) 0.032(5) 0.000(4) 0.007(4) -0.001(3)
O51 0.022(4) 0.023(4) 0.027(5) 0.004(4) 0.007(4) 0.002(3)
O52 0.022(4) 0.029(5) 0.041(6) 0.009(4) 0.015(4) 0.009(4)
O53 0.023(4) 0.032(5) 0.038(6) 0.002(4) 0.011(4) 0.002(4)
O54 0.061(8) 0.056(7) 0.078(9) 0.037(6) 0.027(7) 0.010(6)
O55 0.140(14) 0.093(10) 0.075(10) 0.024(8) 0.055(10) 0.076(10)
O56 0.073(9) 0.088(10) 0.054(8) 0.021(7) -0.016(7) 0.000(7)
O57 0.026(5) 0.032(5) 0.034(5) -0.001(4) 0.009(4) -0.004(4)
O58 0.024(5) 0.025(5) 0.042(6) 0.005(4) -0.003(4) -0.006(4)
O59 0.024(4) 0.020(4) 0.029(5) 0.001(4) 0.005(4) 0.001(3)
O60 0.037(5) 0.018(4) 0.051(6) -0.004(4) 0.022(5) -0.003(4)
O61 0.032(5) 0.028(5) 0.053(6) -0.003(4) 0.020(5) -0.004(4)
O62 0.080(14) 0.16(2) 0.034(11) 0.000 0.025(10) 0.000
O63 0.080(10) 0.084(9) 0.104(12) -0.029(8) 0.059(9) -0.034(8)
O64 0.039(5) 0.029(5) 0.047(6) 0.003(4) 0.019(5) 0.005(4)
O65 0.034(5) 0.044(5) 0.042(6) -0.006(5) 0.017(5) -0.004(4)
O66 0.030(5) 0.029(5) 0.047(6) 0.000(4) 0.017(4) -0.005(4)
O67 0.031(5) 0.023(4) 0.042(6) 0.009(4) 0.009(4) 0.011(4)
O68 0.046(6) 0.023(5) 0.052(7) 0.004(4) 0.021(5) -0.002(4)
O69 0.048(6) 0.052(6) 0.029(6) 0.005(5) 0.016(5) 0.012(5)
O70 0.035(5) 0.052(6) 0.035(6) -0.012(5) 0.011(5) 0.000(4)
O71 0.035(5) 0.022(4) 0.057(7) -0.002(4) 0.019(5) -0.002(4)
O72 0.024(5) 0.036(5) 0.043(6) -0.004(4) 0.017(4) -0.001(4)
O73 0.028(5) 0.037(5) 0.045(6) 0.000(4) 0.010(4) 0.007(4)
N1 0.050(8) 0.042(7) 0.038(7) 0.006(6) 0.022(6) 0.008(6)
N2 0.034(6) 0.025(6) 0.047(7) 0.007(5) 0.017(6) 0.002(5)
N3 0.025(6) 0.035(6) 0.039(7) -0.006(5) 0.007(5) 0.001(5)
N4 0.030(6) 0.036(6) 0.040(7) -0.008(5) 0.012(5) -0.002(5)
N5 0.050(6) 0.051(6) 0.069(6) 0.003(5) 0.021(5) -0.015(5)
N6 0.054(6) 0.059(6) 0.075(7) -0.005(5) 0.011(5) -0.007(5)
C1 0.026(7) 0.040(7) 0.030(7) 0.014(6) 0.014(6) 0.005(6)
C2 0.030(7) 0.032(7) 0.034(8) 0.002(6) 0.016(6) 0.001(6)
C3 0.025(7) 0.053(9) 0.035(8) -0.006(7) 0.006(6) 0.007(6)
C4 0.030(7) 0.025(6) 0.030(7) 0.007(5) 0.001(6) 0.006(5)
C5 0.025(7) 0.030(7) 0.035(8) 0.004(6) 0.003(6) -0.003(5)
C6 0.016(6) 0.033(7) 0.031(7) 0.006(6) 0.004(5) -0.003(5)
C7 0.016(6) 0.028(6) 0.033(7) 0.010(5) 0.006(5) 0.002(5)
C8 0.021(6) 0.041(8) 0.025(7) 0.009(6) 0.003(5) 0.009(6)
C9 0.035(8) 0.019(6) 0.038(8) 0.007(6) 0.004(6) 0.006(5)
C10 0.009(8) 0.017(8) 0.051(12) 0.000 0.012(8) 0.000
C11 0.026(7) 0.024(6) 0.038(8) -0.012(6) 0.011(6) -0.002(5)
C12 0.038(8) 0.014(6) 0.039(8) 0.004(5) 0.009(6) 0.003(5)
C13 0.027(10) 0.032(10) 0.050(13) 0.000 0.020(9) 0.000
C14 0.110(17) 0.032(9) 0.109(18) 0.013(10) 0.061(15) -0.003(10)
C15 0.089(13) 0.027(8) 0.069(12) 0.007(8) 0.051(11) 0.001(8)
C16 0.088(14) 0.024(8) 0.095(15) -0.002(8) 0.045(12) -0.002(8)
C17 0.016(6) 0.037(7) 0.065(11) 0.000(7) 0.015(7) 0.001(5)
C18 0.045(9) 0.036(8) 0.061(11) -0.010(7) 0.016(8) 0.000(7)
C19 0.045(11) 0.064(12) 0.115(19) -0.042(12) -0.004(11) 0.008(9)
C23 0.071(6) 0.077(6) 0.090(7) 0.007(6) 0.016(5) -0.018(6)
C24 0.072(6) 0.087(6) 0.097(7) 0.005(6) 0.010(5) -0.014(6)
C25 0.113(12) 0.141(14) 0.145(14) 0.010(12) 0.002(11) -0.011(12)
Ni7 0.129(3) 0.130(3) 0.147(3) 0.000 0.071(3) 0.000
N7 0.129(3) 0.130(3) 0.147(3) 0.000 0.071(3) 0.000
N8 0.129(3) 0.130(3) 0.147(3) 0.000 0.071(3) 0.000
N74 0.129(3) 0.130(3) 0.147(3) 0.000 0.071(3) 0.000
N75 0.129(3) 0.130(3) 0.147(3) 0.000 0.071(3) 0.000
C50 0.176(16) 0.170(16) 0.178(15) -0.006(13) 0.041(13) 0.013(14)
C47 0.148(16) 0.149(16) 0.142(16) 0.001(13) 0.038(13) -0.007(14)
C46 0.141(7) 0.138(7) 0.144(7) 0.000(6) 0.052(6) 0.002(6)
C45 0.138(7) 0.135(7) 0.146(7) -0.004(6) 0.052(6) 0.005(6)
C48 0.207 0.210 0.208 0.000 0.059 0.000
C49 0.172(6) 0.171(6) 0.177(6) -0.001(6) 0.058(6) 0.002(6)
Ni8 0.0661(14) 0.0378(11) 0.0529(13) -0.0125(9) 0.0251(11) -0.0028(10)
O76 0.082(10) 0.057(8) 0.098(11) -0.029(7) 0.027(8) -0.010(7)
O77 0.108(12) 0.080(10) 0.089(11) -0.031(8) 0.055(10) -0.028(9)
N9 0.051(8) 0.044(7) 0.047(8) -0.008(6) 0.015(7) 0.005(6)
N10 0.047(8) 0.049(8) 0.068(10) -0.015(7) 0.018(7) 0.007(6)
N11 0.093(11) 0.033(7) 0.059(10) 0.006(6) 0.042(9) 0.002(7)
N12 0.064(9) 0.035(7) 0.036(7) 0.002(5) 0.015(6) 0.013(6)
C20 0.087(13) 0.040(9) 0.036(9) 0.002(7) 0.024(9) 0.002(8)
C21 0.067(11) 0.032(8) 0.045(10) 0.010(7) 0.023(8) -0.004(7)
C22 0.073(13) 0.057(11) 0.061(12) 0.024(9) 0.017(10) -0.008(9)
C26 0.049(10) 0.062(11) 0.046(10) -0.003(8) 0.004(8) -0.002(8)
C27 0.061(11) 0.030(8) 0.065(12) -0.017(8) 0.018(9) -0.009(7)
C28 0.046(10) 0.058(11) 0.075(14) -0.008(10) -0.008(9) 0.001(8)
Ni9 0.0325(9) 0.0316(9) 0.0420(11) -0.0028(8) 0.0157(8) 0.0000(7)
N13 0.032(5) 0.039(5) 0.047(6) -0.002(5) 0.020(5) -0.008(4)
N14 0.064(7) 0.055(7) 0.062(7) 0.001(6) 0.023(6) 0.018(6)
N15 0.036(6) 0.044(6) 0.050(6) -0.011(5) 0.019(5) -0.010(5)
N16 0.036(6) 0.035(5) 0.054(6) 0.006(5) 0.011(5) 0.004(5)
C29 0.085(9) 0.087(9) 0.066(9) -0.003(7) 0.017(7) 0.020(7)
C30 0.101(10) 0.099(10) 0.078(9) 0.017(8) 0.034(8) 0.030(8)
C31 0.055(9) 0.063(9) 0.036(8) 0.007(7) -0.001(7) 0.010(7)
C32 0.073(9) 0.080(9) 0.061(8) 0.003(7) 0.021(7) 0.019(7)
C33 0.048(10) 0.059(11) 0.038(9) -0.005(8) 0.009(8) 0.017(8)
C34 0.109(15) 0.137(16) 0.069(11) -0.020(11) 0.034(11) 0.017(13)
Ni10 0.0526(18) 0.0625(19) 0.0475(19) 0.000 0.0169(15) 0.000
N17 0.044(10) 0.040(10) 0.042(11) -0.016(8) 0.009(8) 0.002(7)
N18 0.092(16) 0.094(17) 0.097(18) 0.008(10) 0.020(10) 0.003(9)
N19 0.090(10) 0.100(10) 0.094(10) 0.004(8) 0.034(7) 0.002(7)
N20 0.096(10) 0.105(10) 0.098(10) 0.000(8) 0.033(7) -0.007(8)
C35 0.057(11) 0.066(12) 0.067(11) -0.001(8) 0.022(9) -0.005(8)
C36 0.072(12) 0.063(11) 0.071(12) -0.003(9) 0.016(9) 0.000(9)
C37 0.054(14) 0.05(2) 0.076(14) 0.004(12) 0.027(12) -0.015(12)
C38 0.098(9) 0.105(9) 0.103(9) 0.003(7) 0.030(7) -0.004(7)
C39 0.098(9) 0.104(9) 0.105(9) 0.001(7) 0.029(7) 0.000(6)
C40 0.106(14) 0.116(16) 0.116(16) 0.008(13) 0.034(13) 0.004(12)
O25A 0.108(17) 0.108(18) 0.109(17) -0.005(7) 0.028(8) -0.007(7)
Ni2A 0.0597(12) 0.0526(7) 0.0490(10) 0.0004(6) -0.0108(7) 0.0014(8)
Ni1A 0.0324(10) 0.0469(8) 0.0807(19) 0.000 -0.0079(10) 0.000

loop_
_atom_type_symbol
_atom_type_description
_atom_type_scat_dispersion_real
_atom_type_scat_dispersion_imag
_atom_type_scat_source
C C 0.0030 0.0020 'International Tables Vol C Tables 4.2.6.8 and 6.1.1.4'
H H 0.0000 0.0000 'International Tables Vol C Tables 4.2.6.8 and 6.1.1.4'
N N 0.0060 0.0030 'International Tables Vol C Tables 4.2.6.8 and 6.1.1.4'
Na Na 0.0360 0.0250 'International Tables Vol C Tables 4.2.6.8 and 6.1.1.4'
Ni Ni 0.3390 1.1120 'International Tables Vol C Tables 4.2.6.8 and 6.1.1.4'
O O 0.0110 0.0060 'International Tables Vol C Tables 4.2.6.8 and 6.1.1.4'
P P 0.1020 0.0940 'International Tables Vol C Tables 4.2.6.8 and 6.1.1.4'
S S 0.1250 0.1230 'International Tables Vol C Tables 4.2.6.8 and 6.1.1.4'
W W -0.8490 6.8720 'International Tables Vol C Tables 4.2.6.8 and 6.1.1.4'

loop_
_geom_angle_atom_site_label_1
_geom_angle_atom_site_label_2
_geom_angle_atom_site_label_3
_geom_angle
_geom_angle_site_symmetry_1
_geom_angle_site_symmetry_3
W2 W1 W2 64.37(9) 6_575 .
O1 W1 W2 48.6(2) . .
O1 W1 W2 48.6(2) . 6_575
O2 W1 W2 29.4(4) . .
O2 W1 W2 85.6(5) . 6_575
O2 W1 W2 85.6(5) 6_575 .
O2 W1 W2 29.4(4) 6_575 6_575
O2 W1 O1 77.7(5) . .
O2 W1 O1 77.8(5) 6_575 .
O2 W1 O2 96.6(9) . 6_575
O2 W1 O6 157.7(5) 6_575 .
O2 W1 O6 157.7(5) . 6_575
O2 W1 O6 88.3(6) . .
O2 W1 O6 88.3(5) 6_575 6_575
O6 W1 W2 88.2(4) . .
O6 W1 W2 88.2(4) 6_575 6_575
O6 W1 W2 130.5(3) . 6_575
O6 W1 W2 130.5(3) 6_575 .
O6 W1 O1 82.1(4) 6_575 .
O6 W1 O1 82.1(4) . .
O6 W1 O6 79.4(6) 6_575 .
O24 W1 W2 130.5(5) . .
O24 W1 W2 130.5(5) . 6_575
O24 W1 O1 178.8(8) . .
O24 W1 O2 101.5(6) . 6_575
O24 W1 O2 101.5(6) . .
O24 W1 O6 98.8(7) . .
O24 W1 O6 98.8(7) . 6_575
O1 W2 W1 47.6(4) . .
O2 W2 W1 28.6(4) . .
O2 W2 O1 76.0(5) . .
O2 W2 O3 92.8(8) . .
O2 W2 O4 93.4(5) . .
O2 W2 O14 158.4(5) . .
O3 W2 W1 81.3(6) . .
O3 W2 O1 74.2(5) . .
O3 W2 O14 84.5(7) . .
O4 W2 W1 92.9(3) . .
O4 W2 O1 84.0(4) . .
O4 W2 O3 155.1(5) . .
O4 W2 O14 80.9(5) . .
O14 W2 W1 130.3(3) . .
O14 W2 O1 82.6(5) . .
O23 W2 W1 131.8(6) . .
O23 W2 O1 173.9(6) . .
O23 W2 O2 104.1(7) . .
O23 W2 O3 99.7(7) . .
O23 W2 O4 102.1(6) . .
O23 W2 O14 97.5(6) . .
O4 W3 O5 84.0(4) . .
O4 W3 O8 90.6(5) . .
O4 W3 O10 156.4(4) . .
O4 W3 O15 89.4(5) . .
O8 W3 O5 73.3(3) . .
O8 W3 O10 84.7(4) . .
O10 W3 O5 72.4(3) . .
O15 W3 O5 84.5(4) . .
O15 W3 O8 157.7(4) . .
O15 W3 O10 86.3(4) . .
O22 W3 O4 104.6(5) . .
O22 W3 O5 169.5(4) . .
O22 W3 O8 100.3(5) . .
O22 W3 O10 99.0(5) . .
O22 W3 O15 101.3(5) . .
O6 W4 O5 83.9(4) . .
O6 W4 O7 88.6(6) . .
O6 W4 O8 90.9(5) . .
O6 W4 O9 156.2(5) . .
O7 W4 O5 84.9(5) . .
O7 W4 O8 157.3(5) . .
O7 W4 O9 86.3(5) . .
O8 W4 O5 72.5(3) . .
O9 W4 O5 72.5(3) . .
O9 W4 O8 85.0(4) . .
O21 W4 O5 169.4(4) . .
O21 W4 O6 103.5(6) . .
O21 W4 O7 102.7(6) . .
O21 W4 O8 99.4(5) . .
O21 W4 O9 100.3(5) . .
O9 W5 O5 72.2(4) . .
O9 W5 O11 87.7(5) . .
O10 W5 O5 72.1(3) . .
O10 W5 O9 88.0(4) . .
O10 W5 O11 155.4(5) . .
O10 W5 O12 88.7(4) . .
O11 W5 O5 83.5(4) . .
O12 W5 O5 83.1(4) . .
O12 W5 O9 154.9(4) . .
O12 W5 O11 85.0(5) . .
O20 W5 O5 171.7(4) . .
O20 W5 O9 101.9(5) . .
O20 W5 O10 102.2(4) . .
O20 W5 O11 102.3(5) . .
O20 W5 O12 103.1(5) . .
O12 W6 O12 84.8(5) . 6_575
O12 W6 O13 154.5(4) 6_575 .
O12 W6 O13 88.4(4) 6_575 6_575
O12 W6 O13 154.5(4) . 6_575
O12 W6 O13 88.4(4) . .
O12 W6 O16 83.8(4) . .
O12 W6 O16 83.8(4) 6_575 .
O13 W6 O13 87.2(6) . 6_575
O13 W6 O16 71.0(4) 6_575 .
O13 W6 O16 71.0(4) . .
O19 W6 O12 102.7(5) . 6_575
O19 W6 O12 102.7(5) . .
O19 W6 O13 102.8(5) . .
O19 W6 O13 102.8(5) . 6_575
O19 W6 O16 171.1(6) . .
O13 W7 O16 72.9(4) . .
O13 W7 Ni2A 148.9(3) . .
O14 W7 O13 157.8(5) . .
O14 W7 O15 89.8(5) . .
O14 W7 O16 85.1(5) . .
O14 W7 O17 90.8(6) . .
O14 W7 Ni2A 11.4(4) . .
O15 W7 O13 85.2(4) . .
O15 W7 O16 84.8(4) . .
O15 W7 O17 156.5(5) . .
O15 W7 Ni2A 79.9(4) . .
O16 W7 Ni2A 78.7(4) . .
O17 W7 O13 85.4(6) . .
O17 W7 O16 71.9(4) . .
O17 W7 Ni2A 97.6(6) . .
O18 W7 O13 99.7(5) . .
O18 W7 O14 102.6(6) . .
O18 W7 O15 102.0(5) . .
O18 W7 O16 169.7(5) . .
O18 W7 O17 100.8(5) . .
O18 W7 Ni2A 110.0(5) . .
O1 P1 O16 109.4(8) . .
O5 P1 O1 109.6(5) 6_575 .
O5 P1 O1 109.6(5) . .
O5 P1 O5 109.9(7) 6_575 .
O5 P1 O16 109.2(5) . .
O5 P1 O16 109.2(5) 6_575 .
O24 Na1 O25 92(2) . .
O24 Na1 O25A 104.9(18) . .
W1 O1 W2 83.7(4) . 6_575
W1 O1 W2 83.7(4) . .
W1 O1 Ni2A 96.6(5) . 6_575
W2 O1 W2 89.8(5) 6_575 .
W2 O1 Ni2A 88.6(5) . 6_575
W2 O1 Ni2A 13.1(3) 6_575 6_575
P1 O1 W1 129.7(9) . .
P1 O1 W2 127.5(5) . .
P1 O1 W2 127.5(5) . 6_575
P1 O1 Ni2A 119.3(6) . 6_575
P1 O1 Ni2A 119.3(6) . .
P1 O1 Ni1A 119.6(11) . .
Ni2A O1 Ni2A 84.5(7) 6_575 .
Ni1A O1 Ni2A 104.0(7) . .
Ni1A O1 Ni2A 104.0(7) . 6_575
W1 O2 W2 122.0(7) . .
Ni1A O2 Ni2A 118.3(11) . .
W2 O3 W2 119.9(10) 6_575 .
Ni2A O3 Ni2A 124.3(11) . 6_575
W3 O4 W2 154.7(6) . .
W3 O4 Ni2A 142.3(7) . .
W3 O5 W4 89.6(3) . .
W3 O5 W5 89.0(3) . .
W4 O5 W5 88.8(3) . .
P1 O5 W3 126.0(5) . .
P1 O5 W4 125.0(5) . .
P1 O5 W5 126.7(5) . .
W4 O6 W1 153.1(6) . .
Ni1A O6 W4 146.0(9) . .
W4 O7 W4 146.4(9) 6_575 .
W3 O8 W4 124.6(5) . .
W5 O9 W4 126.3(5) . .
W5 O10 W3 126.3(5) . .
W5 O11 W5 151.5(8) 6_575 .
W5 O12 W6 152.6(5) . .
W7 O13 W6 126.6(5) . .
W7 O14 W2 148.8(7) . .
Ni2A O14 W7 155.0(9) . .
W3 O15 W7 145.3(6) . .
W7 O16 W6 89.4(4) 6_575 .
W7 O16 W6 89.4(4) . .
W7 O16 W7 90.1(4) . 6_575
P1 O16 W6 124.7(7) . .
P1 O16 W7 125.9(4) . .
P1 O16 W7 125.9(4) . 6_575
W7 O17 W7 126.0(8) . 6_575
W1 O24 Na1 162.1(15) . .
Na1 O24 Ni1A 149.3(18) . .
O26 W8 O32 84.3(4) . .
O26 W8 O34 82.6(3) . .
O26 W8 O67 154.5(4) . .
O32 W8 O34 71.9(3) . .
O46 W8 O26 92.5(4) . .
O46 W8 O32 157.3(4) . .
O46 W8 O34 85.4(3) . .
O46 W8 O67 92.0(4) . .
O67 W8 O32 81.9(4) . .
O67 W8 O34 72.7(3) . .
O73 W8 O26 101.7(4) . .
O73 W8 O32 98.9(4) . .
O73 W8 O34 169.6(4) . .
O73 W8 O46 103.8(4) . .
O73 W8 O67 101.6(4) . .
O26 W9 O27 84.6(3) . .
O26 W9 O28 157.7(3) . .
O26 W9 O30 86.7(4) . .
O28 W9 O27 73.3(3) . .
O28 W9 O30 84.0(4) . .
O30 W9 O27 72.8(3) . .
O47 W9 O26 90.6(4) . .
O47 W9 O27 82.9(3) . .
O47 W9 O28 89.6(4) . .
O47 W9 O30 155.7(4) . .
O72 W9 O26 100.6(4) . .
O72 W9 O27 171.1(3) . .
O72 W9 O28 101.0(4) . .
O72 W9 O30 100.1(4) . .
O72 W9 O47 104.1(4) . .
O28 W10 O27 73.1(3) . .
O28 W10 O29 82.7(4) . .
O28 W10 O41 156.0(4) . .
O29 W10 O27 71.7(3) . .
O41 W10 O27 83.4(3) . .
O41 W10 O29 85.3(4) . .
O48 W10 O27 86.0(3) . .
O48 W10 O28 91.4(4) . .
O48 W10 O29 157.7(4) . .
O48 W10 O41 91.9(4) . .
O71 W10 O27 169.8(4) . .
O71 W10 O28 101.5(4) . .
O71 W10 O29 99.2(4) . .
O71 W10 O41 100.9(4) . .
O71 W10 O48 103.0(4) . .
O29 W11 O27 72.9(3) . .
O29 W11 O30 89.8(4) . .
O29 W11 O31 155.5(4) . .
O29 W11 O39 89.1(4) . .
O30 W11 O27 72.4(3) . .
O30 W11 O31 86.4(4) . .
O30 W11 O39 155.3(4) . .
O31 W11 O27 82.9(3) . .
O39 W11 O27 83.7(3) . .
O39 W11 O31 84.4(4) . .
O70 W11 O27 172.2(4) . .
O70 W11 O29 101.9(4) . .
O70 W11 O30 102.1(4) . .
O70 W11 O31 102.6(4) . .
O70 W11 O39 102.3(4) . .
O31 W12 O33 154.8(4) . .
O31 W12 O34 84.3(3) . .
O31 W12 O38 84.3(4) . .
O32 W12 O31 90.3(4) . .
O32 W12 O33 89.4(4) . .
O32 W12 O34 73.0(3) . .
O32 W12 O38 155.5(4) . .
O33 W12 O34 71.6(3) . .
O33 W12 O38 85.6(4) . .
O38 W12 O34 82.7(3) . .
O69 W12 O31 102.6(4) . .
O69 W12 O32 101.8(4) . .
O69 W12 O33 102.1(4) . .
O69 W12 O34 171.5(4) . .
O69 W12 O38 102.7(4) . .
O33 W13 O34 72.4(3) . .
O36 W13 O33 86.2(4) . .
O36 W13 O34 84.3(3) . .
O36 W13 O67 157.5(4) . .
O45 W13 O33 155.7(4) . .
O45 W13 O34 83.3(3) . .
O45 W13 O36 90.2(4) . .
O45 W13 O67 91.1(4) . .
O67 W13 O33 83.4(4) . .
O67 W13 O34 73.6(3) . .
O68 W13 O33 99.5(4) . .
O68 W13 O34 170.3(4) . .
O68 W13 O36 100.9(4) . .
O68 W13 O45 104.7(4) . .
O68 W13 O67 100.5(4) . .
O36 W14 O35 83.2(3) . .
O36 W14 O37 85.0(4) . .
O36 W14 O42 155.8(4) . .
O37 W14 O35 71.6(3) . .
O42 W14 O35 73.3(3) . .
O42 W14 O37 82.4(4) . .
O44 W14 O35 85.9(3) . .
O44 W14 O36 92.5(4) . .
O44 W14 O37 157.4(4) . .
O44 W14 O42 91.3(4) . .
O66 W14 O35 169.3(4) . .
O66 W14 O36 101.5(4) . .
O66 W14 O37 99.1(4) . .
O66 W14 O42 100.8(4) . .
O66 W14 O44 103.4(4) . .
O37 W15 O35 72.5(3) . .
O37 W15 O38 89.6(4) . .
O37 W15 O39 156.5(4) . .
O37 W15 O40 89.2(4) . .
O38 W15 O35 83.7(3) . .
O38 W15 O39 85.2(4) . .
O38 W15 O40 155.6(4) . .
O39 W15 O35 84.2(3) . .
O40 W15 O35 72.6(3) . .
O40 W15 O39 86.2(4) . .
O65 W15 O35 170.7(4) . .
O65 W15 O37 102.0(4) . .
O65 W15 O38 103.9(4) . .
O65 W15 O39 101.4(4) . .
O65 W15 O40 100.2(4) . .
O40 W16 O35 72.0(3) . .
O41 W16 O35 84.0(3) . .
O41 W16 O40 85.5(4) . .
O41 W16 O42 155.9(4) . .
O42 W16 O35 72.1(3) . .
O42 W16 O40 83.8(4) . .
O43 W16 O35 82.1(3) . .
O43 W16 O40 154.0(3) . .
O43 W16 O41 90.3(4) . .
O43 W16 O42 89.8(3) . .
O64 W16 O35 172.0(4) . .
O64 W16 O40 101.8(4) . .
O64 W16 O41 100.8(4) . .
O64 W16 O42 102.6(4) . .
O64 W16 O43 104.2(4) . .
Ni2 Ni1 Ni3 56.68(5) . .
Ni5 Ni1 Ni2 117.21(6) . .
Ni5 Ni1 Ni3 60.66(5) . .
Ni6 Ni1 Ni2 171.65(8) . .
Ni6 Ni1 Ni3 122.22(6) . .
Ni6 Ni1 Ni5 61.81(5) . .
O43 Ni1 Ni2 143.2(2) . .
O43 Ni1 Ni3 133.2(2) . .
O43 Ni1 Ni5 85.8(2) . .
O43 Ni1 Ni6 44.6(2) . .
O43 Ni1 O44 98.4(3) . .
O43 Ni1 O51 88.2(3) . .
O44 Ni1 Ni2 44.9(2) . .
O44 Ni1 Ni3 85.9(2) . .
O44 Ni1 Ni5 134.3(3) . .
O44 Ni1 Ni6 142.4(2) . .
O44 Ni1 O51 89.8(3) . .
O49 Ni1 Ni2 131.7(2) . .
O49 Ni1 Ni3 87.1(2) . .
O49 Ni1 Ni5 38.8(2) . .
O49 Ni1 Ni6 41.9(2) . .
O49 Ni1 O43 84.6(3) . .
O49 Ni1 O44 172.5(3) . .
O49 Ni1 O51 83.4(3) . .
O49 Ni1 O58 93.3(4) . 8_465
O51 Ni1 Ni2 89.8(2) . .
O51 Ni1 Ni3 45.1(2) . .
O51 Ni1 Ni5 44.6(2) . .
O51 Ni1 Ni6 94.1(2) . .
O58 Ni1 Ni2 94.2(2) 8_465 .
O58 Ni1 Ni3 137.4(2) 8_465 .
O58 Ni1 Ni5 132.1(3) 8_465 .
O58 Ni1 Ni6 81.8(2) 8_465 .
O58 Ni1 O43 89.1(3) 8_465 .
O58 Ni1 O44 93.6(4) 8_465 .
O58 Ni1 O51 175.9(3) 8_465 .
O59 Ni1 Ni2 38.4(2) . .
O59 Ni1 Ni3 38.8(2) . .
O59 Ni1 Ni5 87.6(2) . .
O59 Ni1 Ni6 134.7(2) . .
O59 Ni1 O43 171.9(3) . .
O59 Ni1 O44 82.9(3) . .
O59 Ni1 O49 93.2(3) . .
O59 Ni1 O51 83.8(3) . .
O59 Ni1 O58 98.8(3) . 8_465
Ni3 Ni2 Ni1 61.89(5) . .
O44 Ni2 Ni1 41.3(2) . .
O44 Ni2 Ni3 87.7(2) . .
O45 Ni2 Ni1 85.5(2) . .
O45 Ni2 Ni3 43.7(2) . .
O45 Ni2 O44 82.6(3) . .
O59 Ni2 Ni1 38.2(2) . .
O59 Ni2 Ni3 42.5(2) . .
O59 Ni2 O44 79.2(3) . .
O59 Ni2 O45 84.3(3) . .
O59 Ni2 O61 91.0(3) . .
O59 Ni2 N5 175.1(5) . .
O59 Ni2 N6 93.2(5) . .
O61 Ni2 Ni1 129.1(3) . .
O61 Ni2 Ni3 78.0(2) . .
O61 Ni2 O44 165.6(3) . .
O61 Ni2 O45 86.0(4) . .
O61 Ni2 N5 93.3(5) . .
N5 Ni2 Ni1 137.6(4) . .
N5 Ni2 Ni3 141.0(4) . .
N5 Ni2 O44 97.0(5) . .
N5 Ni2 O45 98.3(5) . .
N6 Ni2 Ni1 88.5(4) . .
N6 Ni2 Ni3 135.2(4) . .
N6 Ni2 O44 90.6(5) . .
N6 Ni2 O45 173.0(5) . .
N6 Ni2 O61 100.6(5) . .
N6 Ni2 N5 83.7(6) . .
Ni1 Ni3 Ni4 114.91(6) . .
Ni1 Ni3 Ni5 59.38(5) . .
Ni2 Ni3 Ni1 61.43(5) . .
Ni2 Ni3 Ni4 171.73(8) . .
Ni2 Ni3 Ni5 120.68(6) . .
Ni4 Ni3 Ni5 55.67(5) . .
O45 Ni3 Ni1 86.3(2) . .
O45 Ni3 Ni2 45.5(2) . .
O45 Ni3 Ni4 142.7(3) . .
O45 Ni3 Ni5 131.4(2) . .
O45 Ni3 O46 97.4(3) . .
O45 Ni3 O51 87.5(3) . .
O46 Ni3 Ni1 133.1(2) . .
O46 Ni3 Ni2 142.6(2) . .
O46 Ni3 Ni4 45.6(2) . .
O46 Ni3 Ni5 85.5(2) . .
O46 Ni3 O51 89.1(3) . .
O50 Ni3 Ni1 86.0(2) . .
O50 Ni3 Ni2 134.4(3) . .
O50 Ni3 Ni4 37.7(2) . .
O50 Ni3 Ni5 38.2(2) . .
O50 Ni3 O45 169.5(3) . .
O50 Ni3 O46 82.9(3) . .
O50 Ni3 O51 82.0(3) . .
O50 Ni3 O59 92.7(3) . .
O50 Ni3 O60 100.4(3) . .
O51 Ni3 Ni1 44.1(2) . .
O51 Ni3 Ni2 93.1(2) . .
O51 Ni3 Ni4 88.1(2) . .
O51 Ni3 Ni5 43.9(2) . .
O59 Ni3 Ni1 38.0(2) . .
O59 Ni3 Ni2 41.9(2) . .
O59 Ni3 Ni4 130.4(2) . .
O59 Ni3 Ni5 86.0(2) . .
O59 Ni3 O45 85.5(3) . .
O59 Ni3 O46 170.7(3) . .
O59 Ni3 O51 82.1(3) . .
O59 Ni3 O60 93.2(4) . .
O60 Ni3 Ni1 131.2(3) . .
O60 Ni3 Ni2 82.0(3) . .
O60 Ni3 Ni4 96.6(2) . .
O60 Ni3 Ni5 138.3(3) . .
O60 Ni3 O45 90.0(3) . .
O60 Ni3 O46 95.7(4) . .
O60 Ni3 O51 174.8(3) . .
Ni5 Ni4 Ni3 62.30(5) . .
O46 Ni4 Ni3 41.9(2) . .
O46 Ni4 Ni5 88.3(2) . .
O47 Ni4 Ni3 85.8(2) . .
O47 Ni4 Ni5 43.6(2) . .
O47 Ni4 O46 82.7(3) . .
O50 Ni4 Ni3 37.7(2) . .
O50 Ni4 Ni5 42.9(2) . .
O50 Ni4 O46 79.3(3) . .
O50 Ni4 O47 84.4(3) . .
O50 Ni4 O53 91.0(3) . .
O50 Ni4 N3 177.8(4) . .
O50 Ni4 N4 94.0(4) . .
O53 Ni4 Ni3 128.7(2) . .
O53 Ni4 Ni5 78.1(2) . .
O53 Ni4 O46 166.4(3) . .
O53 Ni4 O47 86.9(3) . .
N3 Ni4 Ni3 140.4(3) . .
N3 Ni4 Ni5 138.6(3) . .
N3 Ni4 O46 99.0(4) . .
N3 Ni4 O47 96.7(4) . .
N3 Ni4 O53 90.9(4) . .
N4 Ni4 Ni3 88.9(3) . .
N4 Ni4 Ni5 136.2(3) . .
N4 Ni4 O46 90.4(4) . .
N4 Ni4 O47 173.1(4) . .
N4 Ni4 O53 99.8(4) . .
N4 Ni4 N3 84.7(4) . .
Ni1 Ni5 Ni3 59.96(5) . .
Ni1 Ni5 Ni6 56.90(5) . .
Ni4 Ni5 Ni1 121.83(6) . .
Ni4 Ni5 Ni3 62.03(5) . .
Ni4 Ni5 Ni6 171.26(8) . .
Ni6 Ni5 Ni3 116.65(6) . .
O47 Ni5 Ni1 132.5(2) . .
O47 Ni5 Ni3 86.4(2) . .
O47 Ni5 Ni4 45.0(2) . .
O47 Ni5 Ni6 143.1(2) . .
O47 Ni5 O48 97.8(3) . .
O47 Ni5 O51 88.1(3) . .
O48 Ni5 Ni1 86.5(2) . .
O48 Ni5 Ni3 135.0(2) . .
O48 Ni5 Ni4 142.2(2) . .
O48 Ni5 Ni6 45.4(2) . .
O48 Ni5 O51 90.6(3) . .
O49 Ni5 Ni1 39.5(3) . .
O49 Ni5 Ni3 87.1(2) . .
O49 Ni5 Ni4 134.4(2) . .
O49 Ni5 Ni6 38.3(2) . .
O49 Ni5 O47 171.9(4) . .
O49 Ni5 O48 83.4(3) . .
O49 Ni5 O50 92.6(3) . .
O49 Ni5 O51 83.9(3) . .
O49 Ni5 O52 97.6(4) . .
O50 Ni5 Ni1 86.2(2) . .
O50 Ni5 Ni3 37.7(2) . .
O50 Ni5 Ni4 42.3(2) . .
O50 Ni5 Ni6 130.9(2) . .
O50 Ni5 O47 85.2(3) . .
O50 Ni5 O48 172.2(3) . .
O50 Ni5 O51 82.4(3) . .
O50 Ni5 O52 94.4(3) . .
O51 Ni5 Ni1 44.4(2) . .
O51 Ni5 Ni3 44.7(2) . .
O51 Ni5 Ni4 94.1(2) . .
O51 Ni5 Ni6 89.8(2) . .
O52 Ni5 Ni1 137.0(3) . .
O52 Ni5 Ni3 132.1(2) . .
O52 Ni5 Ni4 82.6(2) . .
O52 Ni5 Ni6 93.4(2) . .
O52 Ni5 O47 90.3(3) . .
O52 Ni5 O48 92.8(3) . .
O52 Ni5 O51 176.4(3) . .
Ni1 Ni6 Ni5 61.29(5) . .
O43 Ni6 Ni1 43.5(2) . .
O43 Ni6 Ni5 84.7(2) . .
O43 Ni6 O48 82.1(3) . .
O43 Ni6 O57 85.1(3) . 8_465
O48 Ni6 Ni1 87.8(2) . .
O48 Ni6 Ni5 42.0(2) . .
O49 Ni6 Ni1 42.6(2) . .
O49 Ni6 Ni5 38.2(2) . .
O49 Ni6 O43 84.3(3) . .
O49 Ni6 O48 80.0(3) . .
O49 Ni6 O57 92.5(3) . 8_465
O49 Ni6 N1 92.4(4) . .
O49 Ni6 N2 172.9(4) . .
O57 Ni6 Ni1 78.6(2) 8_465 .
O57 Ni6 Ni5 130.5(2) 8_465 .
O57 Ni6 O48 165.7(3) 8_465 .
N1 Ni6 Ni1 134.4(3) . .
N1 Ni6 Ni5 88.7(3) . .
N1 Ni6 O43 172.9(4) . .
N1 Ni6 O48 91.2(4) . .
N1 Ni6 O57 101.3(5) . 8_465
N1 Ni6 N2 82.8(4) . .
N2 Ni6 Ni1 142.7(3) . .
N2 Ni6 Ni5 135.9(3) . .
N2 Ni6 O43 99.9(4) . .
N2 Ni6 O48 94.8(4) . .
N2 Ni6 O57 93.6(4) . 8_465
O54 S1 O56 110.7(8) . .
O54 S1 C4 107.1(7) . .
O55 S1 O54 116.2(9) . .
O55 S1 O56 112.0(10) . .
O55 S1 C4 106.1(7) . .
O56 S1 C4 103.8(7) . .
O62 S2 O63 113.4(8) . .
O62 S2 O63 113.4(8) . 6_565
O62 S2 C13 105.4(11) . .
O63 S2 O63 111.0(14) . 6_565
O63 S2 C13 106.5(7) . .
O63 S2 C13 106.5(7) 6_565 .
O34 P2 O27 108.7(5) . .
O35 P2 O27 108.6(4) . .
O35 P2 O34 108.6(4) . .
O51 P2 O27 110.4(5) . .
O51 P2 O34 110.0(5) . .
O51 P2 O35 110.5(5) . .
W8 O26 W9 148.1(5) . .
W9 O27 W10 89.5(2) . .
W9 O27 W11 89.2(3) . .
W10 O27 W11 89.1(2) . .
P2 O27 W9 124.8(4) . .
P2 O27 W10 125.3(5) . .
P2 O27 W11 127.3(4) . .
W10 O28 W9 123.8(4) . .
W11 O29 W10 126.2(5) . .
W11 O30 W9 125.3(5) . .
W12 O31 W11 153.4(5) . .
W12 O32 W8 126.0(5) . .
W12 O33 W13 126.0(5) . .
W8 O34 W12 89.0(3) . .
W13 O34 W8 89.3(2) . .
W13 O34 W12 89.6(3) . .
P2 O34 W8 125.5(4) . .
P2 O34 W12 126.1(4) . .
P2 O34 W13 125.6(5) . .
W14 O35 W15 89.9(3) . .
W14 O35 W16 89.3(3) . .
W16 O35 W15 89.2(2) . .
P2 O35 W14 125.4(4) . .
P2 O35 W15 126.8(5) . .
P2 O35 W16 124.8(4) . .
W14 O36 W13 147.6(5) . .
W15 O37 W14 125.9(4) . .
W15 O38 W12 152.2(5) . .
W11 O39 W15 151.5(5) . .
W15 O40 W16 125.9(4) . .
W16 O41 W10 147.7(5) . .
W14 O42 W16 124.9(4) . .
W16 O43 Ni1 136.5(4) . .
W16 O43 Ni6 130.5(4) . .
Ni1 O43 Ni6 91.9(3) . .
W14 O44 Ni1 132.3(4) . .
W14 O44 Ni2 129.3(4) . .
Ni1 O44 Ni2 93.8(3) . .
W13 O45 Ni2 131.6(4) . .
W13 O45 Ni3 136.2(5) . .
Ni3 O45 Ni2 90.8(4) . .
W8 O46 Ni3 133.1(4) . .
W8 O46 Ni4 129.4(4) . .
Ni3 O46 Ni4 92.6(3) . .
W9 O47 Ni4 130.8(4) . .
W9 O47 Ni5 136.7(4) . .
Ni5 O47 Ni4 91.4(3) . .
W10 O48 Ni5 132.0(5) . .
W10 O48 Ni6 130.5(4) . .
Ni5 O48 Ni6 92.6(3) . .
Ni5 O49 Ni1 101.7(4) . .
Ni5 O49 Ni6 103.4(4) . .
Ni6 O49 Ni1 95.5(3) . .
Ni3 O50 Ni5 104.1(4) . .
Ni4 O50 Ni3 104.6(4) . .
Ni4 O50 Ni5 94.8(3) . .
Ni1 O51 Ni3 90.8(3) . .
Ni1 O51 Ni5 91.0(3) . .
Ni5 O51 Ni3 91.5(3) . .
P2 O51 Ni1 124.6(5) . .
P2 O51 Ni3 124.7(4) . .
P2 O51 Ni5 124.2(5) . .
C1 O52 Ni5 124.6(8) . .
C1 O53 Ni4 128.3(8) . .
C8 O57 Ni6 123.8(8) . 8_565
C8 O58 Ni1 122.3(8) . 8_565
Ni1 O59 Ni2 103.4(4) . .
Ni1 O59 Ni3 103.2(4) . .
Ni2 O59 Ni3 95.5(3) . .
C9 O60 Ni3 124.3(8) . .
C9 O61 Ni2 127.7(8) . .
W8 O67 W13 123.9(4) . .
C14 N1 Ni6 106.5(10) . .
C15 N2 Ni6 109.7(9) . .
C17 N3 Ni4 105.3(8) . .
C18 N4 Ni4 108.3(8) . .
C23 N5 Ni2 108.9(12) . .
C24 N6 Ni2 107.9(12) . .
O52 C1 C2 116.5(11) . .
O53 C1 O52 125.6(11) . .
O53 C1 C2 117.9(11) . .
C3 C2 C1 122.0(12) . .
C7 C2 C1 118.5(11) . .
C7 C2 C3 119.1(12) . .
C4 C3 C2 119.7(12) . .
C3 C4 S1 117.6(10) . .
C5 C4 S1 120.7(10) . .
C5 C4 C3 121.7(12) . .
C4 C5 C6 119.0(12) . .
C5 C6 C7 120.3(11) . .
C5 C6 C8 121.8(11) . .
C7 C6 C8 117.6(11) . .
C2 C7 C6 120.1(11) . .
O57 C8 C6 116.2(12) . .
O58 C8 O57 127.7(11) . .
O58 C8 C6 116.1(11) . .
O60 C9 C11 116.1(11) . .
O61 C9 O60 127.6(12) . .
O61 C9 C11 116.3(11) . .
C11 C10 C11 122.3(15) . 6_565
C10 C11 C9 120.2(12) . .
C10 C11 C12 118.9(11) . .
C12 C11 C9 120.9(11) . .
C13 C12 C11 118.4(12) . .
C12 C13 S2 118.6(9) . .
C12 C13 S2 118.6(9) 6_565 .
C12 C13 C12 122.7(17) . 6_565
C15 C14 N1 111.1(15) . .
N2 C15 C16 114.6(14) . .
C14 C15 N2 111.2(13) . .
C14 C15 C16 115.2(15) . .
N3 C17 C18 108.1(11) . .
N4 C18 C17 106.6(11) . .
C19 C18 N4 115.2(14) . .
C19 C18 C17 112.6(14) . .
C24 C23 N5 111.7(17) . .
C23 C24 N6 109.0(18) . .
C23 C24 C25 118(2) . .
C25 C24 N6 120(2) . .
N7 Ni7 N7 74.7(14) . 6_565
N7 Ni7 N74 87.7(7) 6_565 6_565
N7 Ni7 N74 64.0(12) 6_565 .
N7 Ni7 N74 87.7(7) . .
N7 Ni7 N74 64.0(12) . 6_565
N7 Ni7 N75 36.9(12) . 6_565
N7 Ni7 N75 93.4(8) . .
N7 Ni7 N75 93.4(8) 6_565 6_565
N7 Ni7 N75 36.9(12) 6_565 .
N8 Ni7 N7 105.2(14) . 6_565
N8 Ni7 N7 180.0(5) . .
N8 Ni7 N7 180.0(3) 6_565 6_565
N8 Ni7 N7 105.2(14) 6_565 .
N8 Ni7 N8 74.8(14) . 6_565
N8 Ni7 N74 92.3(7) 6_565 6_565
N8 Ni7 N74 116.0(12) 6_565 .
N8 Ni7 N74 92.3(7) . .
N8 Ni7 N74 116.0(12) . 6_565
N8 Ni7 N75 143.1(12) . 6_565
N8 Ni7 N75 143.1(12) 6_565 .
N8 Ni7 N75 86.5(8) . .
N8 Ni7 N75 86.5(8) 6_565 6_565
N74 Ni7 N74 38(2) 6_565 .
N74 Ni7 N75 124.6(13) . 6_565
N74 Ni7 N75 124.6(13) 6_565 .
N74 Ni7 N75 95.9(17) 6_565 6_565
N74 Ni7 N75 95.9(17) . .
N75 Ni7 N75 90(2) . 6_565
C45 N7 Ni7 105.0(12) . .
C49 N8 Ni7 106.9(14) . .
C46 N74 Ni7 106.4(13) . .
C48 N75 Ni7 104.4(14) . .
N74 C46 C47 126.0(18) . .
N74 C46 C45 107.5(17) . .
C47 C46 C45 117.8(13) . .
C46 C45 N7 116.9(19) . .
N75 C48 C49 109(3) . .
N8 C49 C50 119(4) . .
N8 C49 C48 116.9(18) . .
C48 C49 C50 114.7(16) . .
O76 Ni8 O77 85.3(5) . .
N9 Ni8 O76 88.4(5) . .
N9 Ni8 O77 171.8(6) . .
N9 Ni8 N11 98.3(5) . .
N10 Ni8 O76 90.8(6) . .
N10 Ni8 O77 92.0(6) . .
N10 Ni8 N9 82.7(5) . .
N10 Ni8 N11 176.1(6) . .
N11 Ni8 O76 93.0(6) . .
N11 Ni8 O77 87.4(6) . .
N12 Ni8 O76 174.9(5) . .
N12 Ni8 O77 92.0(5) . .
N12 Ni8 N9 94.6(5) . .
N12 Ni8 N10 93.6(5) . .
N12 Ni8 N11 82.5(5) . .
C26 N9 Ni8 108.8(10) . .
C27 N10 Ni8 109.3(9) . .
C20 N11 Ni8 108.8(9) . .
C21 N12 Ni8 108.4(9) . .
N11 C20 C21 107.7(13) . .
N12 C21 C20 108.5(13) . .
N12 C21 C22 112.9(13) . .
C22 C21 C20 111.3(13) . .
N9 C26 C27 109.9(14) . .
N10 C27 C26 107.2(13) . .
N10 C27 C28 112.2(14) . .
C28 C27 C26 112.4(15) . .
N13 Ni9 N15 93.7(5) . .
N13 Ni9 N16 175.6(5) . .
N14 Ni9 N13 85.7(5) . .
N14 Ni9 N15 178.5(6) . .
N14 Ni9 N16 92.1(5) . .
N16 Ni9 N15 88.6(5) . .
C32 N13 Ni9 112.9(9) . .
C33 N14 Ni9 113.2(10) . .
C29 N15 Ni9 111.5(9) . .
C30 N16 Ni9 110.1(8) . .
C30 C29 N15 112.0(12) . .
N16 C30 C31 117.6(13) . .
C29 C30 N16 113.2(13) . .
C29 C30 C31 123.1(14) . .
C33 C32 N13 110.9(13) . .
C32 C33 N14 107.4(14) . .
C32 C33 C34 117.6(17) . .
C34 C33 N14 114.1(17) . .
N17 Ni10 N17 81.3(12) 6_565 .
N17 Ni10 N18 7.6(12) 6_565 .
N17 Ni10 N18 88.9(7) . .
N17 Ni10 N18 88.9(7) 6_565 6_565
N17 Ni10 N18 7.6(12) . 6_565
N17 Ni10 N20 169.8(10) . 6_565
N17 Ni10 N20 88.6(10) 6_565 6_565
N17 Ni10 N20 88.6(10) . .
N17 Ni10 N20 169.8(10) 6_565 .
N18 Ni10 N18 96.5(16) . 6_565
N19 Ni10 N17 179.0(9) 6_565 6_565
N19 Ni10 N17 99.7(10) 6_565 .
N19 Ni10 N17 179.0(9) . .
N19 Ni10 N17 99.7(10) . 6_565
N19 Ni10 N18 171.4(11) 6_565 .
N19 Ni10 N18 171.4(11) . 6_565
N19 Ni10 N18 92.1(11) . .
N19 Ni10 N18 92.1(11) 6_565 6_565
N19 Ni10 N19 79.4(14) 6_565 .
N19 Ni10 N20 11.1(13) . 6_565
N19 Ni10 N20 11.1(13) 6_565 .
N19 Ni10 N20 90.5(7) . .
N19 Ni10 N20 90.5(7) 6_565 6_565
N20 Ni10 N18 81.0(11) 6_565 .
N20 Ni10 N18 177.5(12) . .
N20 Ni10 N18 177.5(12) 6_565 6_565
N20 Ni10 N18 81.0(11) . 6_565
N20 Ni10 N20 101.5(16) . 6_565
C35 N17 Ni10 106.6(11) . .
C36 N18 Ni10 105.4(13) . .
C39 N19 Ni10 107.8(13) . .
C38 N20 Ni10 107.2(14) . .
C36 C35 N17 105.4(15) . .
C37 C35 N17 115.5(12) . .
C37 C35 C36 115.5(13) . .
C35 C36 N18 104.7(17) . .
C39 C38 N20 109.3(18) . .
C38 C39 N19 112.7(18) . .
C40 C39 N19 115.2(16) . .
C40 C39 C38 115.6(17) . .
W7 Ni2A Ni2A 90.0(2) . 6_575
O1 Ni2A W7 82.0(4) . .
O1 Ni2A Ni2A 47.8(3) . 6_575
O2 Ni2A W7 142.0(5) . .
O2 Ni2A O1 64.8(5) . .
O2 Ni2A Ni2A 81.4(4) . 6_575
O3 Ni2A W7 109.9(7) . .
O3 Ni2A O1 71.7(7) . .
O3 Ni2A O2 78.0(9) . .
O3 Ni2A O4 146.6(10) . .
O3 Ni2A Ni2A 27.9(6) . 6_575
O4 Ni2A W7 79.9(4) . .
O4 Ni2A O1 78.6(5) . .
O4 Ni2A O2 75.9(6) . .
O4 Ni2A Ni2A 126.3(4) . 6_575
O14 Ni2A W7 13.6(5) . .
O14 Ni2A O1 90.3(7) . .
O14 Ni2A O2 153.8(8) . .
O14 Ni2A O3 102.7(10) . .
O14 Ni2A O4 92.1(7) . .
O14 Ni2A O23 121.1(10) . .
O14 Ni2A Ni2A 87.6(6) . 6_575
O23 Ni2A W7 128.3(8) . .
O23 Ni2A O1 148.6(9) . .
O23 Ni2A O2 83.9(8) . .
O23 Ni2A O3 100.2(9) . .
O23 Ni2A O4 97.2(8) . .
O23 Ni2A Ni2A 128.0(6) . 6_575
O2 Ni1A O1 72.9(12) . .
O2 Ni1A O1 72.9(12) 6_575 .
O2 Ni1A O2 80.4(14) . 6_575
O6 Ni1A O1 88.7(12) . .
O6 Ni1A O1 88.7(12) 6_575 .
O6 Ni1A O2 161(2) 6_575 .
O6 Ni1A O2 88.7(7) 6_575 6_575
O6 Ni1A O2 161(2) . 6_575
O6 Ni1A O2 88.7(7) . .
O6 Ni1A O6 97.0(15) 6_575 .
O6 Ni1A O24 106.9(16) 6_575 .
O6 Ni1A O24 106.9(16) . .
O24 Ni1A O1 155.9(18) . .
O24 Ni1A O2 88.9(11) . 6_575
O24 Ni1A O2 88.9(11) . .

loop_
_geom_bond_atom_site_label_1
_geom_bond_atom_site_label_2
_geom_bond_distance
_geom_bond_site_symmetry_2
W1 W2 3.197(3) .
W1 W2 3.197(3) 6_575
W1 O1 2.377(15) .
W1 O2 1.806(14) .
W1 O2 1.806(14) 6_575
W1 O6 2.053(13) 6_575
W1 O6 2.053(13) .
W1 O24 1.81(2) .
W2 O1 2.413(10) .
W2 O2 1.850(14) .
W2 O3 1.968(10) .
W2 O4 1.959(10) .
W2 O14 2.095(14) .
W2 O23 1.772(13) .
W3 O4 1.821(10) .
W3 O5 2.423(8) .
W3 O8 1.925(10) .
W3 O10 1.953(10) .
W3 O15 1.909(10) .
W3 O22 1.714(9) .
W4 O5 2.443(9) .
W4 O6 1.826(12) .
W4 O7 1.909(5) .
W4 O8 1.949(10) .
W4 O9 1.942(10) .
W4 O21 1.699(11) .
W5 O5 2.474(9) .
W5 O9 1.912(9) .
W5 O10 1.893(9) .
W5 O11 1.915(3) .
W5 O12 1.903(9) .
W5 O20 1.696(10) .
W6 O12 1.905(9) .
W6 O12 1.906(9) 6_575
W6 O13 1.938(11) .
W6 O13 1.938(11) 6_575
W6 O16 2.492(13) .
W6 O19 1.715(15) .
W7 O13 1.931(12) .
W7 O14 1.844(13) .
W7 O15 1.910(9) .
W7 O16 2.418(9) .
W7 O17 1.921(7) .
W7 O18 1.708(10) .
W7 Ni2A 3.315(12) .
P1 O1 1.528(14) .
P1 O5 1.519(9) 6_575
P1 O5 1.519(9) .
P1 O16 1.531(14) .
Na1 O24 1.82(2) .
Na1 O25 1.899(10) .
Na1 O25A 1.909(10) .
O1 Ni2A 2.543(16) .
O1 Ni2A 2.543(16) 6_575
O1 Ni1A 2.37(4) .
O2 Ni2A 2.422(19) .
O2 Ni1A 2.09(3) .
O3 Ni2A 1.934(14) .
O3 Ni2A 1.934(14) 6_575
O4 Ni2A 2.069(16) .
O6 Ni1A 1.75(2) .
O14 Ni2A 1.551(17) .
O23 Ni2A 1.793(17) .
O24 Ni1A 1.90(4) .
W8 O26 1.908(9) .
W8 O32 2.012(9) .
W8 O34 2.453(8) .
W8 O46 1.798(9) .
W8 O67 1.929(9) .
W8 O73 1.707(9) .
W9 O26 1.914(8) .
W9 O27 2.408(8) .
W9 O28 1.956(8) .
W9 O30 1.973(9) .
W9 O47 1.804(9) .
W9 O72 1.709(8) .
W10 O27 2.442(8) .
W10 O28 1.913(8) .
W10 O29 2.007(10) .
W10 O41 1.922(8) .
W10 O48 1.798(9) .
W10 O71 1.706(8) .
W11 O27 2.479(8) .
W11 O29 1.866(9) .
W11 O30 1.892(9) .
W11 O31 1.933(9) .
W11 O39 1.905(9) .
W11 O70 1.712(9) .
W12 O31 1.888(9) .
W12 O32 1.879(9) .
W12 O33 1.901(9) .
W12 O34 2.494(8) .
W12 O38 1.931(9) .
W12 O69 1.726(9) .
W13 O33 1.977(9) .
W13 O34 2.407(8) .
W13 O36 1.918(8) .
W13 O45 1.800(9) .
W13 O67 1.942(9) .
W13 O68 1.717(8) .
W14 O35 2.423(8) .
W14 O36 1.913(9) .
W14 O37 2.009(10) .
W14 O42 1.933(8) .
W14 O44 1.815(9) .
W14 O66 1.715(8) .
W15 O35 2.470(8) .
W15 O37 1.873(9) .
W15 O38 1.897(9) .
W15 O39 1.928(9) .
W15 O40 1.921(9) .
W15 O65 1.697(9) .
W16 O35 2.466(8) .
W16 O40 1.968(9) .
W16 O41 1.913(8) .
W16 O42 1.942(8) .
W16 O43 1.812(9) .
W16 O64 1.696(9) .
Ni1 Ni2 3.111(2) .
Ni1 Ni3 3.124(2) .
Ni1 Ni5 3.106(2) .
Ni1 Ni6 2.966(2) .
Ni1 O43 2.044(8) .
Ni1 O44 2.059(9) .
Ni1 O49 2.018(9) .
Ni1 O51 2.174(8) .
Ni1 O58 2.040(9) 8_465
Ni1 O59 1.976(8) .
Ni2 Ni3 2.960(2) .
Ni2 O44 2.199(8) .
Ni2 O45 2.112(9) .
Ni2 O59 1.987(8) .
Ni2 O61 2.060(9) .
Ni2 N5 2.067(12) .
Ni2 N6 2.042(15) .
Ni3 Ni4 3.138(2) .
Ni3 Ni5 3.146(2) .
Ni3 O45 2.046(9) .
Ni3 O46 2.097(9) .
Ni3 O50 1.984(8) .
Ni3 O51 2.212(8) .
Ni3 O59 2.010(8) .
Ni3 O60 2.010(8) .
Ni4 Ni5 2.934(2) .
Ni4 O46 2.243(8) .
Ni4 O47 2.076(8) .
Ni4 O50 1.982(8) .
Ni4 O53 2.066(9) .
Ni4 N3 2.060(11) .
Ni4 N4 2.054(11) .
Ni5 Ni6 3.121(2) .
Ni5 O47 2.023(9) .
Ni5 O48 2.091(8) .
Ni5 O49 1.986(9) .
Ni5 O50 2.004(8) .
Ni5 O51 2.181(8) .
Ni5 O52 2.016(8) .
Ni6 O43 2.082(8) .
Ni6 O48 2.224(9) .
Ni6 O49 1.989(8) .
Ni6 O57 2.090(9) 8_465
Ni6 N1 2.062(11) .
Ni6 N2 2.078(10) .
S1 O54 1.438(11) .
S1 O55 1.402(13) .
S1 O56 1.479(13) .
S1 C4 1.775(12) .
S2 O62 1.388(19) .
S2 O63 1.439(13) 6_565
S2 O63 1.439(13) .
S2 C13 1.793(18) .
P2 O27 1.553(8) .
P2 O34 1.537(8) .
P2 O35 1.530(8) .
P2 O51 1.529(9) .
O52 C1 1.272(14) .
O53 C1 1.256(15) .
O57 C8 1.283(15) .
O58 C8 1.240(15) .
O60 C9 1.266(15) .
O61 C9 1.242(16) .
N1 C14 1.48(2) .
N2 C15 1.453(17) .
N3 C17 1.495(17) .
N4 C18 1.508(19) .
N5 C23 1.47(2) .
N6 C24 1.52(3) .
C1 C2 1.500(17) .
C2 C3 1.399(19) .
C2 C7 1.394(17) .
C3 C4 1.382(19) .
C4 C5 1.377(18) .
C5 C6 1.390(17) .
C6 C7 1.398(16) .
C6 C8 1.505(16) .
C9 C11 1.504(17) .
C10 C11 1.381(15) .
C10 C11 1.381(15) 6_565
C11 C12 1.401(18) .
C12 C13 1.381(14) .
C14 C15 1.45(2) .
C15 C16 1.50(2) .
C17 C18 1.514(19) .
C18 C19 1.47(2) .
C23 C24 1.45(3) .
C24 C25 1.45(3) .
Ni7 N7 2.006(17) .
Ni7 N7 2.006(17) 6_565
Ni7 N8 2.000(17) .
Ni7 N8 2.000(18) 6_565
Ni7 N74 2.041(17) .
Ni7 N74 2.041(17) 6_565
Ni7 N75 2.046(18) .
Ni7 N75 2.046(18) 6_565
N7 C45 1.483(10) .
N8 C49 1.478(10) .
N74 C46 1.476(10) .
N75 C48 1.479(10) .
C50 C49 1.486(10) .
C47 C46 1.482(10) .
C46 C45 1.483(10) .
C48 C49 1.482(10) .
Ni8 O76 2.126(13) .
Ni8 O77 2.142(13) .
Ni8 N9 2.101(13) .
Ni8 N10 2.097(13) .
Ni8 N11 2.114(14) .
Ni8 N12 2.093(13) .
N9 C26 1.47(2) .
N10 C27 1.51(2) .
N11 C20 1.50(2) .
N12 C21 1.480(19) .
C20 C21 1.53(2) .
C21 C22 1.51(2) .
C26 C27 1.53(2) .
C27 C28 1.52(2) .
Ni9 N13 1.895(12) .
Ni9 N14 1.887(14) .
Ni9 N15 1.905(12) .
Ni9 N16 1.898(11) .
N13 C32 1.493(9) .
N14 C33 1.488(10) .
N15 C29 1.486(9) .
N16 C30 1.477(9) .
C29 C30 1.471(10) .
C30 C31 1.482(9) .
C32 C33 1.475(10) .
C33 C34 1.483(10) .
Ni10 N17 1.919(15) 6_565
Ni10 N17 1.919(15) .
Ni10 N18 1.927(18) 6_565
Ni10 N18 1.927(18) .
Ni10 N19 1.911(17) .
Ni10 N19 1.911(17) 6_565
Ni10 N20 1.922(18) .
Ni10 N20 1.922(18) 6_565
N17 C35 1.517(13) .
N18 C36 1.516(14) .
N19 C39 1.496(14) .
N20 C38 1.501(14) .
C35 C36 1.505(13) .
C35 C37 1.489(10) .
C38 C39 1.486(14) .
C39 C40 1.476(10) .
Ni2A Ni2A 3.42(2) 6_575

loop_
_geom_torsion_atom_site_label_1
_geom_torsion_atom_site_label_2
_geom_torsion_atom_site_label_3
_geom_torsion_atom_site_label_4
_geom_torsion
_geom_torsion_site_symmetry_1
_geom_torsion_site_symmetry_4
W2 W1 O2 W2 41.5(8) 6_575 .
W2 W1 O24 Na1 135.5(5) . .
W2 W1 O24 Na1 -135.5(5) 6_575 .
W4 O6 Ni1A O1 65(2) . .
W4 O6 Ni1A O2 137.9(17) . .
W4 O6 Ni1A O2 83(4) . 6_575
W4 O6 Ni1A O6 -24(4) . 6_575
W4 O6 Ni1A O24 -133.7(17) . .
W7 O14 Ni2A O1 52(2) . .
W7 O14 Ni2A O2 35(3) . .
W7 O14 Ni2A O3 123.7(18) . .
W7 O14 Ni2A O4 -26(2) . .
W7 O14 Ni2A O23 -125.9(18) . .
W7 O14 Ni2A Ni2A 100.1(19) . 6_575
O1 W1 O2 W2 -7.0(7) . .
O1 W2 O2 W1 7.0(7) . .
O1 P1 O5 W3 60.2(9) . .
O1 P1 O5 W4 -59.7(8) . .
O1 P1 O5 W5 -178.9(7) . .
O1 P1 O16 W6 180.000(2) . .
O1 P1 O16 W7 60.9(6) . 6_575
O1 P1 O16 W7 -60.9(6) . .
O2 W1 O2 W2 68.9(10) 6_575 .
O2 W1 O24 Na1 130.4(5) . .
O2 W1 O24 Na1 -130.4(5) 6_575 .
O3 W2 O2 W1 -66.0(9) . .
O4 W2 O2 W1 89.8(8) . .
O5 W3 O4 W2 48.5(15) . .
O5 W3 O4 Ni2A 68.8(11) . .
O5 W4 O6 W1 -50.7(16) . .
O5 W4 O6 Ni1A -61(3) . .
O5 W5 O10 W3 -3.0(5) . .
O5 P1 O1 W1 60.3(5) . .
O5 P1 O1 W1 -60.3(5) 6_575 .
O5 P1 O1 W2 -177.6(7) 6_575 .
O5 P1 O1 W2 177.6(7) . 6_575
O5 P1 O1 W2 -56.9(11) . .
O5 P1 O1 W2 57.0(11) 6_575 6_575
O5 P1 O1 Ni2A -69.2(9) . .
O5 P1 O1 Ni2A 69.2(9) 6_575 6_575
O5 P1 O1 Ni2A -170.1(6) . 6_575
O5 P1 O1 Ni2A 170.1(6) 6_575 .
O5 P1 O1 Ni1A -60.3(5) 6_575 .
O5 P1 O1 Ni1A 60.3(5) . .
O5 P1 O5 W3 -179.40(13) 6_575 .
O5 P1 O5 W4 60.7(9) 6_575 .
O5 P1 O5 W5 -58.5(9) 6_575 .
O5 P1 O16 W6 -60.1(4) . .
O5 P1 O16 W6 60.1(4) 6_575 .
O5 P1 O16 W7 179.2(6) 6_575 .
O5 P1 O16 W7 -59.0(9) 6_575 6_575
O5 P1 O16 W7 59.0(9) . .
O5 P1 O16 W7 -179.2(6) . 6_575
O6 W1 O2 W2 -33(2) 6_575 .
O6 W1 O2 W2 -89.3(8) . .
O6 W1 O24 Na1 40.3(3) . .
O6 W1 O24 Na1 -40.3(3) 6_575 .
O7 W4 O6 W1 34.3(16) . .
O7 W4 O6 Ni1A 24(3) . .
O8 W3 O4 W2 121.7(15) . .
O8 W3 O4 Ni2A 142.0(11) . .
O8 W4 O6 W1 -123.0(16) . .
O8 W4 O6 Ni1A -134(3) . .
O9 W4 O6 W1 -43(2) . .
O9 W4 O6 Ni1A -54(3) . .
O9 W5 O10 W3 69.0(6) . .
O10 W3 O4 W2 43(2) . .
O10 W3 O4 Ni2A 63.8(17) . .
O11 W5 O10 W3 -11.2(15) . .
O12 W5 O10 W3 -86.1(6) . .
O13 W7 O14 W2 -44(2) . .
O13 W7 O14 Ni2A -47(3) . .
O14 W2 O2 W1 16(2) . .
O15 W3 O4 W2 -36.0(15) . .
O15 W3 O4 Ni2A -15.7(11) . .
O15 W7 O14 W2 33.2(11) . .
O15 W7 O14 Ni2A 29.5(19) . .
O16 W7 O14 W2 -51.6(11) . .
O16 W7 O14 Ni2A -55.2(19) . .
O16 P1 O1 W1 180.000(2) . .
O16 P1 O1 W2 62.7(8) . .
O16 P1 O1 W2 -62.7(8) . 6_575
O16 P1 O1 Ni2A -50.4(6) . 6_575
O16 P1 O1 Ni2A 50.4(6) . .
O16 P1 O1 Ni1A 180.000(5) . .
O16 P1 O5 W3 -59.7(8) . .
O16 P1 O5 W4 -179.5(6) . .
O16 P1 O5 W5 61.3(8) . .
O17 W7 O14 W2 -123.4(12) . .
O17 W7 O14 Ni2A -127(2) . .
O18 W7 O14 W2 135.4(11) . .
O18 W7 O14 Ni2A 131.8(19) . .
O20 W5 O10 W3 170.8(6) . .
O21 W4 O6 W1 137.1(16) . .
O21 W4 O6 Ni1A 127(3) . .
O22 W3 O4 W2 -137.5(15) . .
O22 W3 O4 Ni2A -117.2(11) . .
O23 W2 O2 W1 -166.8(8) . .
O24 W1 O2 W2 172.1(9) . .
O25 Na1 O24 W1 122(2) . .
Ni1 O58 C8 O57 -31.6(19) 8_565 .
Ni1 O58 C8 C6 146.5(9) 8_565 .
Ni2 O61 C9 O60 -7(2) . .
Ni2 O61 C9 C11 171.2(9) . .
Ni2 N5 C23 C24 -33(2) . .
Ni2 N6 C24 C23 -40(2) . .
Ni2 N6 C24 C25 180(2) . .
Ni3 O60 C9 O61 9(2) . .
Ni3 O60 C9 C11 -169.8(9) . .
Ni4 O53 C1 O52 -12(2) . .
Ni4 O53 C1 C2 164.7(9) . .
Ni4 N3 C17 C18 -47.3(13) . .
Ni4 N4 C18 C17 -37.6(14) . .
Ni4 N4 C18 C19 -163.3(13) . .
Ni5 O52 C1 O53 11(2) . .
Ni5 O52 C1 C2 -165.6(9) . .
Ni6 O57 C8 O58 28.4(19) 8_565 .
Ni6 O57 C8 C6 -149.7(9) 8_565 .
Ni6 N1 C14 C15 -42.5(19) . .
Ni6 N2 C15 C14 -28.0(19) . .
Ni6 N2 C15 C16 -160.9(14) . .
S1 C4 C5 C6 -179.4(10) . .
O26 W8 O46 Ni3 -113.7(6) . .
O26 W8 O46 Ni4 34.0(5) . .
O26 W9 O47 Ni4 -45.9(6) . .
O26 W9 O47 Ni5 118.2(6) . .
O27 W9 O47 Ni4 -130.4(6) . .
O27 W9 O47 Ni5 33.7(6) . .
O27 W10 O48 Ni5 -30.6(5) . .
O27 W10 O48 Ni6 117.5(5) . .
O27 W11 O29 W10 -3.6(4) . .
O27 W11 O30 W9 5.2(4) . .
O27 P2 O34 W8 -62.0(6) . .
O27 P2 O34 W12 57.5(6) . .
O27 P2 O34 W13 178.4(5) . .
O27 P2 O35 W14 179.3(5) . .
O27 P2 O35 W15 -58.8(6) . .
O27 P2 O35 W16 61.0(6) . .
O27 P2 O51 Ni1 -119.1(5) . .
O27 P2 O51 Ni3 121.0(5) . .
O27 P2 O51 Ni5 0.5(7) . .
O28 W9 O47 Ni4 156.4(6) . .
O28 W9 O47 Ni5 -39.4(6) . .
O28 W10 O48 Ni5 42.4(6) . .
O28 W10 O48 Ni6 -169.5(5) . .
O29 W10 O48 Ni5 -31.7(13) . .
O29 W10 O48 Ni6 116.5(9) . .
O29 W11 O30 W9 -66.9(6) . .
O30 W9 O47 Ni4 -129.2(8) . .
O30 W9 O47 Ni5 35.0(12) . .
O30 W11 O29 W10 68.0(6) . .
O31 W11 O29 W10 -12.9(12) . .
O31 W11 O30 W9 88.9(6) . .
O31 W12 O32 W8 -87.0(6) . .
O32 W8 O46 Ni3 -32.5(13) . .
O32 W8 O46 Ni4 115.3(9) . .
O32 W12 O31 W11 126.4(12) . .
O33 W12 O31 W11 37.1(17) . .
O33 W12 O32 W8 67.8(6) . .
O33 W13 O45 Ni2 -124.7(8) . .
O33 W13 O45 Ni3 37.4(12) . .
O34 W8 O46 Ni3 -31.3(5) . .
O34 W8 O46 Ni4 116.4(5) . .
O34 W12 O31 W11 53.5(11) . .
O34 W12 O32 W8 -3.1(5) . .
O34 W13 O45 Ni2 -127.7(5) . .
O34 W13 O45 Ni3 34.4(6) . .
O34 P2 O27 W9 60.7(6) . .
O34 P2 O27 W10 179.2(5) . .
O34 P2 O27 W11 -59.9(6) . .
O34 P2 O35 W14 -62.7(6) . .
O34 P2 O35 W15 59.3(6) . .
O34 P2 O35 W16 179.0(5) . .
O34 P2 O51 Ni1 120.9(5) . .
O34 P2 O51 Ni3 1.0(7) . .
O34 P2 O51 Ni5 -119.5(5) . .
O35 W14 O44 Ni1 -31.0(6) . .
O35 W14 O44 Ni2 118.6(5) . .
O35 W15 O37 W14 -3.4(5) . .
O35 W15 O38 W12 55.9(11) . .
O35 W16 O43 Ni1 34.5(6) . .
O35 W16 O43 Ni6 -130.6(6) . .
O35 P2 O27 W9 178.7(5) . .
O35 P2 O27 W10 -62.8(6) . .
O35 P2 O27 W11 58.1(6) . .
O35 P2 O34 W8 180.0(5) . .
O35 P2 O34 W12 -60.4(6) . .
O35 P2 O34 W13 60.5(6) . .
O35 P2 O51 Ni1 1.0(7) . .
O35 P2 O51 Ni3 -118.9(5) . .
O35 P2 O51 Ni5 120.6(5) . .
O36 W13 O45 Ni2 -43.5(6) . .
O36 W13 O45 Ni3 118.6(6) . .
O36 W14 O44 Ni1 -113.9(6) . .
O36 W14 O44 Ni2 35.6(6) . .
O37 W14 O44 Ni1 -31.0(13) . .
O37 W14 O44 Ni2 118.6(9) . .
O37 W15 O38 W12 128.3(11) . .
O38 W12 O31 W11 -29.7(11) . .
O38 W12 O32 W8 -10.2(13) . .
O38 W15 O37 W14 -86.9(6) . .
O39 W11 O29 W10 -87.3(5) . .
O39 W11 O30 W9 20.6(12) . .
O39 W15 O37 W14 -9.9(14) . .
O39 W15 O38 W12 -28.8(11) . .
O40 W15 O37 W14 68.6(6) . .
O40 W15 O38 W12 41.0(18) . .
O40 W16 O43 Ni1 38.0(12) . .
O40 W16 O43 Ni6 -127.2(7) . .
O41 W10 O48 Ni5 -113.9(6) . .
O41 W10 O48 Ni6 34.3(6) . .
O41 W16 O43 Ni1 118.4(6) . .
O41 W16 O43 Ni6 -46.7(6) . .
O42 W14 O44 Ni1 42.2(6) . .
O42 W14 O44 Ni2 -168.3(5) . .
O42 W16 O43 Ni1 -37.5(6) . .
O42 W16 O43 Ni6 157.4(6) . .
O51 P2 O27 W9 -60.0(6) . .
O51 P2 O27 W10 58.5(6) . .
O51 P2 O27 W11 179.4(5) . .
O51 P2 O34 W8 59.0(6) . .
O51 P2 O34 W12 178.6(5) . .
O51 P2 O34 W13 -60.5(6) . .
O51 P2 O35 W14 58.0(6) . .
O51 P2 O35 W15 180.0(4) . .
O51 P2 O35 W16 -60.3(6) . .
O52 C1 C2 C3 -15(2) . .
O52 C1 C2 C7 158.5(12) . .
O53 C1 C2 C3 167.8(13) . .
O53 C1 C2 C7 -18.7(19) . .
O54 S1 C4 C3 -167.2(11) . .
O54 S1 C4 C5 14.2(14) . .
O55 S1 C4 C3 68.1(14) . .
O55 S1 C4 C5 -110.5(14) . .
O56 S1 C4 C3 -50.1(13) . .
O56 S1 C4 C5 131.3(12) . .
O60 C9 C11 C10 149.6(14) . .
O60 C9 C11 C12 -28.8(19) . .
O61 C9 C11 C10 -29(2) . .
O61 C9 C11 C12 152.7(13) . .
O62 S2 C13 C12 91.1(15) . 6_565
O62 S2 C13 C12 -91.1(15) . .
O63 S2 C13 C12 29.6(19) . .
O63 S2 C13 C12 -29.6(19) 6_565 6_565
O63 S2 C13 C12 148.1(15) 6_565 .
O63 S2 C13 C12 -148.1(15) . 6_565
O64 W16 O43 Ni1 -140.4(6) . .
O64 W16 O43 Ni6 54.5(6) . .
O65 W15 O37 W14 168.9(6) . .
O65 W15 O38 W12 -129.4(11) . .
O66 W14 O44 Ni1 143.6(6) . .
O66 W14 O44 Ni2 -66.9(6) . .
O67 W8 O46 Ni3 41.2(6) . .
O67 W8 O46 Ni4 -171.1(5) . .
O67 W13 O45 Ni2 159.0(6) . .
O67 W13 O45 Ni3 -38.9(6) . .
O68 W13 O45 Ni2 57.8(6) . .
O68 W13 O45 Ni3 -140.1(6) . .
O69 W12 O31 W11 -131.5(11) . .
O69 W12 O32 W8 170.0(6) . .
O70 W11 O29 W10 170.4(5) . .
O70 W11 O30 W9 -169.0(6) . .
O71 W10 O48 Ni5 144.5(6) . .
O71 W10 O48 Ni6 -67.3(6) . .
O72 W9 O47 Ni4 55.2(6) . .
O72 W9 O47 Ni5 -140.7(6) . .
O73 W8 O46 Ni3 143.6(6) . .
O73 W8 O46 Ni4 -68.6(6) . .
N1 C14 C15 N2 48(2) . .
N1 C14 C15 C16 -179.5(16) . .
N3 C17 C18 N4 57.2(16) . .
N3 C17 C18 C19 -175.5(15) . .
N5 C23 C24 N6 49(3) . .
N5 C23 C24 C25 -170(2) . .
C1 C2 C3 C4 174.9(13) . .
C1 C2 C7 C6 -173.5(12) . .
C2 C3 C4 S1 178.8(11) . .
C2 C3 C4 C5 -3(2) . .
C3 C2 C7 C6 0(2) . .
C3 C4 C5 C6 2(2) . .
C4 C5 C6 C7 0(2) . .
C4 C5 C6 C8 -174.8(12) . .
C5 C6 C7 C2 -1(2) . .
C5 C6 C8 O57 -141.5(13) . .
C5 C6 C8 O58 40.2(19) . .
C7 C2 C3 C4 1(2) . .
C7 C6 C8 O57 44.0(17) . .
C7 C6 C8 O58 -134.3(13) . .
C8 C6 C7 C2 174.0(12) . .
C9 C11 C12 C13 -180.0(15) . .
C10 C11 C12 C13 2(2) . .
C11 C10 C11 C9 -175.2(11) 6_565 .
C11 C10 C11 C12 3(3) 6_565 .
C11 C12 C13 S2 175.7(12) . .
C11 C12 C13 C12 -7(3) . 6_565
Ni7 N7 C45 C46 26(4) . .
Ni7 N8 C49 C50 -155(4) . .
Ni7 N8 C49 C48 -10(6) . .
Ni7 N74 C46 C47 -108(4) . .
Ni7 N74 C46 C45 39(3) . .
Ni7 N75 C48 C49 -42(5) . .
N74 C46 C45 N7 -45(4) . .
N75 C48 C49 N8 36(7) . .
N75 C48 C49 C50 -177(5) . .
C47 C46 C45 N7 104(5) . .
Ni8 N9 C26 C27 40.4(15) . .
Ni8 N10 C27 C26 37.9(15) . .
Ni8 N10 C27 C28 161.8(10) . .
Ni8 N11 C20 C21 -38.1(15) . .
Ni8 N12 C21 C20 -43.5(14) . .
Ni8 N12 C21 C22 -167.4(10) . .
N9 C26 C27 N10 -52.3(17) . .
N9 C26 C27 C28 -176.0(14) . .
N11 C20 C21 N12 54.6(16) . .
N11 C20 C21 C22 179.5(14) . .
Ni9 N13 C32 C33 19(2) . .
Ni9 N14 C33 C32 32(2) . .
Ni9 N14 C33 C34 164.7(17) . .
Ni9 N15 C29 C30 8(2) . .
Ni9 N16 C30 C29 24(2) . .
Ni9 N16 C30 C31 177.1(15) . .
N13 Ni9 N14 C33 -18.3(15) . .
N13 C32 C33 N14 -32(2) . .
N13 C32 C33 C34 -162(2) . .
N14 Ni9 N13 C32 -0.5(12) . .
N14 Ni9 N16 C30 165.7(14) . .
N15 Ni9 N13 C32 -179.1(11) . .
N15 Ni9 N16 C30 -15.6(13) . .
N15 C29 C30 N16 -21(3) . .
N15 C29 C30 C31 -172.2(19) . .
N16 Ni9 N14 C33 165.6(15) . .
Ni10 N17 C35 C36 41.4(16) . .
Ni10 N17 C35 C37 -87.3(19) . .
Ni10 N18 C36 C35 47(2) . .
Ni10 N19 C39 C38 23(3) . .
Ni10 N19 C39 C40 159(2) . .
Ni10 N20 C38 C39 34(4) . .
N17 C35 C36 N18 -58(2) . .
N20 C38 C39 N19 -39(4) . .
N20 C38 C39 C40 -174(3) . .
C37 C35 C36 N18 71(3) . .
O25A Na1 O24 Ni1A 170(2) . .

loop_
_smtbx_masks_void_nr
_smtbx_masks_void_average_x
_smtbx_masks_void_average_y
_smtbx_masks_void_average_z
_smtbx_masks_void_volume
_smtbx_masks_void_count_electrons
1 -0.500 0.000 0.000 1928.9 439.5
2 -0.232 0.000 0.500 873.3 198.5
3 0.000 0.500 0.000 1928.9 439.5
4 -0.848 0.500 0.500 873.3 198.5
